data_4126969
loop_
_publ_author_name
'Li, Si'
'Du, Xiang-Sha'
'Li, Bing'
'Wang, Jia-Yin'
'Li, Guo-Ping'
'Gao, Guang-Gang'
'Zang, Shuang-Quan'

_publ_section_title
;
 Atom-precise Modification of Silver(I) Thiolate Cluster by Shell Ligand
 Substitution: A New Approach to Generation of Cluster Functionality and
 Chirality.
;
_journal_name_full 'Journal of the American Chemical Society'
_journal_paper_doi 10.1021/jacs.7b12136
_journal_year 2017
_chemical_formula_sum 'C112 H234 Ag44 N23 O58.5 S20'
_chemical_formula_weight 8226.69
_chemical_name_systematic
;
 ?
;
_space_group_crystal_system monoclinic
_space_group_IT_number 4
_space_group_name_Hall 'P 2yb'
_space_group_name_H-M_alt 'P 1 21 1'
_symmetry_space_group_name_Hall 'P 2yb'
_symmetry_space_group_name_H-M 'P 1 21 1'
_atom_sites_solution_hydrogens mixed
_audit_creation_method SHELXL-2013
_cell_angle_alpha 90
_cell_angle_beta 103.0613(15)
_cell_angle_gamma 90
_cell_formula_units_Z 2
_cell_length_a 25.3829(4)
_cell_length_b 18.6898(3)
_cell_length_c 26.4246(4)
_cell_measurement_reflns_used 48995
_cell_measurement_temperature 150.00(10)
_cell_measurement_theta_max 28.2310
_cell_measurement_theta_min 1.9210
_cell_volume 12211.5(3)
_computing_cell_refinement 'CrysAlisPro 1.171.39.7b (Rigaku OD, 2015)'
_computing_data_collection 'CrysAlisPro 1.171.39.7b (Rigaku OD, 2015)'
_computing_data_reduction 'CrysAlisPro 1.171.39.7b (Rigaku OD, 2015)'
_computing_structure_refinement 'SHELXL-2013 (Sheldrick, 2013)'
_diffrn_ambient_temperature 150.00(10)
_diffrn_measured_fraction_theta_full 0.974
_diffrn_measured_fraction_theta_max 0.999
_diffrn_measurement_device_type 'XtaLAB Pro: Kappa single'
_diffrn_measurement_method '\w scans'
_diffrn_radiation_type MoK\a
_diffrn_radiation_wavelength 0.71073
_diffrn_reflns_av_R_equivalents 0.0384
_diffrn_reflns_av_unetI/netI 0.0399
_diffrn_reflns_Laue_measured_fraction_full 0.974
_diffrn_reflns_Laue_measured_fraction_max 0.999
_diffrn_reflns_limit_h_max 30
_diffrn_reflns_limit_h_min -29
_diffrn_reflns_limit_k_max 22
_diffrn_reflns_limit_k_min -18
_diffrn_reflns_limit_l_max 31
_diffrn_reflns_limit_l_min -31
_diffrn_reflns_number 150922
_diffrn_reflns_point_group_measured_fraction_full 0.912
_diffrn_reflns_point_group_measured_fraction_max 0.937
_diffrn_reflns_theta_full 25.242
_diffrn_reflns_theta_max 25.000
_diffrn_reflns_theta_min 1.921
_diffrn_source 'fine-focus sealed X-ray tube'
_exptl_absorpt_coefficient_mu 3.666
_exptl_absorpt_correction_T_max 1.00000
_exptl_absorpt_correction_T_min 0.70295
_exptl_absorpt_correction_type multi-scan
_exptl_absorpt_process_details
;
CrysAlisPro 1.171.39.7b (Rigaku Oxford Diffraction, 2015)
Empirical absorption correction using spherical harmonics,
 implemented in SCALE3 ABSPACK scaling algorithm.
;
_exptl_crystal_colour colourless
_exptl_crystal_density_diffrn 2.237
_exptl_crystal_description block
_exptl_crystal_F_000 7846
_exptl_crystal_size_max 0.2
_exptl_crystal_size_mid 0.1
_exptl_crystal_size_min 0.1
_refine_diff_density_max 4.695
_refine_diff_density_min -2.177
_refine_diff_density_rms 0.155
_refine_ls_abs_structure_details
;
 Flack x determined using 13922 quotients [(I+)-(I-)]/[(I+)+(I-)]
 (Parsons and Flack (2004), Acta Cryst. A60, s61).
;
_refine_ls_abs_structure_Flack 0.106(11)
_refine_ls_extinction_method none
_refine_ls_goodness_of_fit_ref 1.063
_refine_ls_hydrogen_treatment constr
_refine_ls_matrix_type full
_refine_ls_number_parameters 2549
_refine_ls_number_reflns 40349
_refine_ls_number_restraints 917
_refine_ls_restrained_S_all 1.074
_refine_ls_R_factor_all 0.0580
_refine_ls_R_factor_gt 0.0474
_refine_ls_shift/su_max 0.003
_refine_ls_shift/su_mean 0.000
_refine_ls_structure_factor_coef Fsqd
_refine_ls_weighting_details
;
 w=1/[\s^2^(Fo^2^)+(0.0579P)^2^+71.4392P]
 where P=(Fo^2^+2Fc^2^)/3
;
_refine_ls_weighting_scheme calc
_refine_ls_wR_factor_gt 0.1217
_refine_ls_wR_factor_ref 0.1267
_reflns_Friedel_coverage 0.813
_reflns_Friedel_fraction_full 0.847
_reflns_Friedel_fraction_max 0.870
_reflns_number_gt 34529
_reflns_number_total 40349
_reflns_threshold_expression 'I > 2\s(I)'
_cod_data_source_file ja7b12136_si_007.cif
_cod_data_source_block hy_sq
_cod_original_cell_volume 12211.6(3)
_cod_original_formula_sum 'C112 H234 Ag44 N23 O58.50 S20'
_cod_database_code 4126969
_shelx_space_group_comment
;
The symmetry employed for this shelxl refinement is uniquely defined
by the following loop, which should always be used as a source of
symmetry information in preference to the above space-group names.
They are only intended as comments.
;
_shelxl_version_number 2013-2
_platon_squeeze_void_probe_radius 1.20

loop_
_space_group_symop_operation_xyz
'x, y, z'
'-x, y+1/2, -z'

loop_
_atom_site_label
_atom_site_type_symbol
_atom_site_fract_x
_atom_site_fract_y
_atom_site_fract_z
_atom_site_U_iso_or_equiv
_atom_site_adp_type
_atom_site_occupancy
_atom_site_site_symmetry_order
_atom_site_calc_flag
_atom_site_refinement_flags_posn
_atom_site_refinement_flags_adp
_atom_site_refinement_flags_occupancy
_atom_site_disorder_assembly
_atom_site_disorder_group
Ag1 Ag 0.7395(6) 0.5380(5) 0.6718(13) 0.063(5) Uani 0.27(3) 1 d . . P A 2
Ag2 Ag 0.7634(2) 0.1043(4) 0.7175(2) 0.0542(12) Uani 0.78(3) 1 d . . P B 1
Ag3 Ag 0.73839(15) 0.4480(5) 0.7884(3) 0.0456(13) Uani 0.86(4) 1 d . . P A 1
Ag23 Ag 0.86355(6) 0.36065(9) 0.75100(6) 0.0513(4) Uani 1 1 d . . . . .
Ag24 Ag 0.75696(6) 0.38899(10) 0.65200(6) 0.0557(4) Uani 1 1 d . . . . .
Ag25 Ag 0.69548(6) 0.23018(9) 0.62763(6) 0.0465(4) Uani 1 1 d . . . . .
Ag26 Ag 0.86523(6) 0.18594(9) 0.78532(8) 0.0593(5) Uani 1 1 d . . . . .
Ag27 Ag 0.91525(6) 0.25130(9) 0.90451(6) 0.0506(4) Uani 1 1 d . . . . .
Ag28 Ag 0.91325(5) 0.40350(7) 0.86229(5) 0.0395(3) Uani 1 1 d . . . . .
Ag29 Ag 0.85143(6) 0.51636(10) 0.78699(7) 0.0582(4) Uani 1 1 d . . . . .
Ag30 Ag 0.63949(7) 0.45752(10) 0.62178(7) 0.0637(5) Uani 1 1 d . . . . .
Ag31 Ag 0.58616(5) 0.30689(9) 0.59475(5) 0.0454(4) Uani 1 1 d . . . . .
Ag32 Ag 0.59128(6) 0.14904(8) 0.63033(6) 0.0465(4) Uani 1 1 d . . . . .
Ag33 Ag 0.64700(6) 0.04333(9) 0.71259(6) 0.0525(4) Uani 1 1 d . . . . .
Ag34 Ag 0.74725(8) 0.00806(12) 0.80305(11) 0.0883(7) Uani 1 1 d . . . . .
Ag35 Ag 0.85605(11) 0.09589(13) 0.88196(10) 0.1028(8) Uani 1 1 d . . . . .
Ag36 Ag 0.62857(6) 0.36315(8) 0.71205(6) 0.0442(3) Uani 1 1 d . . . . .
Ag37 Ag 0.63481(6) 0.19220(8) 0.74700(6) 0.0433(3) Uani 1 1 d . . . . .
Ag38 Ag 0.73794(6) 0.17558(10) 0.84865(6) 0.0561(4) Uani 1 1 d . . . . .
Ag39 Ag 0.80762(6) 0.32528(9) 0.87388(6) 0.0467(4) Uani 1 1 d . . . . .
Ag40 Ag 1.04289(8) 0.50094(11) 0.96070(7) 0.0791(5) Uani 1 1 d . . . . .
Ag41 Ag 0.48728(11) 0.04041(14) 0.52813(8) 0.1077(8) Uani 1 1 d . . . . .
Ag42 Ag 0.7345(19) 0.431(3) 0.7967(17) 0.060(10) Uani 0.14(4) 1 d . . P A 2
Ag43 Ag 0.74881(14) 0.5423(2) 0.7037(5) 0.068(2) Uani 0.73(3) 1 d . . P A 1
Ag44 Ag 0.7769(9) 0.1307(15) 0.7009(11) 0.055(8) Uani 0.22(3) 1 d . . P B 2
C1CA C 0.6411(15) -0.184(2) 0.6875(15) 0.173(17) Uani 1 1 d D U . . .
H1CA H 0.6508 -0.2331 0.6968 0.260 Uiso 1 1 d R U . . .
H1CB H 0.6360 -0.1787 0.6506 0.260 Uiso 1 1 d R U . . .
H1CC H 0.6082 -0.1727 0.6977 0.260 Uiso 1 1 d R U . . .
C4CA C 0.6876(17) -0.138(2) 0.7196(17) 0.169(17) Uani 1 1 d D U . . .
C58 C 0.7475(7) 0.2808(10) 0.7484(7) 0.025(3) Uani 1 1 d . . . . .
C59 C 0.6221(7) 0.0631(12) 0.8445(7) 0.051(5) Uani 1 1 d . . . . .
C60 C 0.5798(10) 0.0164(14) 0.8105(10) 0.091(8) Uani 1 1 d . U . . .
H60A H 0.5560 0.0456 0.7854 0.136 Uiso 1 1 calc R U . . .
H60B H 0.5593 -0.0081 0.8316 0.136 Uiso 1 1 calc R U . . .
H60C H 0.5973 -0.0181 0.7929 0.136 Uiso 1 1 calc R U . . .
C61 C 0.6538(10) 0.0221(15) 0.8911(9) 0.088(7) Uani 1 1 d . U . . .
H61A H 0.6687 -0.0204 0.8794 0.131 Uiso 1 1 calc R U . . .
H61B H 0.6303 0.0091 0.9133 0.131 Uiso 1 1 calc R U . . .
H61C H 0.6826 0.0516 0.9099 0.131 Uiso 1 1 calc R U . . .
C62 C 0.5965(10) 0.1313(12) 0.8619(10) 0.079(7) Uani 1 1 d . U . . .
H62A H 0.6240 0.1669 0.8726 0.119 Uiso 1 1 calc R U . . .
H62B H 0.5805 0.1199 0.8906 0.119 Uiso 1 1 calc R U . . .
H62C H 0.5692 0.1493 0.8335 0.119 Uiso 1 1 calc R U . . .
C63 C 0.4997(7) 0.2610(11) 0.6838(8) 0.048(5) Uani 1 1 d . . . . .
C64 C 0.4688(7) 0.2150(13) 0.6436(9) 0.070(7) Uani 1 1 d . . . . .
H64A H 0.4767 0.2271 0.6108 0.104 Uiso 1 1 calc R U . . .
H64B H 0.4309 0.2214 0.6417 0.104 Uiso 1 1 calc R U . . .
H64C H 0.4785 0.1660 0.6517 0.104 Uiso 1 1 calc R U . . .
C65 C 0.4981(8) 0.2325(14) 0.7407(8) 0.072(7) Uani 1 1 d . . . . .
H65A H 0.5057 0.1821 0.7428 0.108 Uiso 1 1 calc R U . . .
H65B H 0.4629 0.2409 0.7471 0.108 Uiso 1 1 calc R U . . .
H65C H 0.5248 0.2573 0.7661 0.108 Uiso 1 1 calc R U . . .
C66 C 0.4824(8) 0.3380(12) 0.6807(10) 0.064(6) Uani 1 1 d . . . . .
H66A H 0.5132 0.3679 0.6935 0.096 Uiso 1 1 calc R U . . .
H66B H 0.4562 0.3452 0.7014 0.096 Uiso 1 1 calc R U . . .
H66C H 0.4666 0.3503 0.6452 0.096 Uiso 1 1 calc R U . . .
C67 C 0.6212(8) 0.5526(13) 0.7403(9) 0.059(6) Uani 1 1 d . . . . .
C68 C 0.5667(8) 0.5125(13) 0.7419(10) 0.073(7) Uani 1 1 d . U . . .
H68A H 0.5513 0.4928 0.7083 0.110 Uiso 1 1 calc R U . . .
H68B H 0.5418 0.5456 0.7515 0.110 Uiso 1 1 calc R U . . .
H68C H 0.5742 0.4746 0.7670 0.110 Uiso 1 1 calc R U . . .
C69 C 0.6153(9) 0.6135(12) 0.7085(9) 0.075(7) Uani 1 1 d . U . . .
H69A H 0.6433 0.6472 0.7225 0.112 Uiso 1 1 calc R U . . .
H69B H 0.5806 0.6349 0.7072 0.112 Uiso 1 1 calc R U . . .
H69C H 0.6178 0.6000 0.6741 0.112 Uiso 1 1 calc R U . . .
C70 C 0.6472(9) 0.5725(13) 0.7988(9) 0.072(7) Uani 1 1 d . U . . .
H70A H 0.6513 0.5299 0.8196 0.108 Uiso 1 1 calc R U . . .
H70B H 0.6240 0.6056 0.8112 0.108 Uiso 1 1 calc R U . . .
H70C H 0.6819 0.5941 0.8010 0.108 Uiso 1 1 calc R U . . .
C71 C 0.8156(8) 0.5138(12) 0.9144(8) 0.059(6) Uani 1 1 d . . . . .
C72 C 0.7691(9) 0.4944(14) 0.9346(9) 0.077(7) Uani 1 1 d . U . . .
H72A H 0.7366 0.5043 0.9089 0.115 Uiso 1 1 calc R U . . .
H72B H 0.7692 0.5217 0.9654 0.115 Uiso 1 1 calc R U . . .
H72C H 0.7707 0.4443 0.9428 0.115 Uiso 1 1 calc R U . . .
C73 C 0.8660(9) 0.5101(15) 0.9510(9) 0.084(8) Uani 1 1 d . . . . .
H73A H 0.8738 0.4612 0.9611 0.125 Uiso 1 1 calc R U . . .
H73B H 0.8642 0.5379 0.9811 0.125 Uiso 1 1 calc R U . . .
H73C H 0.8940 0.5286 0.9356 0.125 Uiso 1 1 calc R U . . .
C74 C 0.8091(12) 0.5877(16) 0.8903(12) 0.107(10) Uani 1 1 d . U . . .
H74A H 0.8392 0.5978 0.8750 0.160 Uiso 1 1 calc R U . . .
H74B H 0.8076 0.6226 0.9166 0.160 Uiso 1 1 calc R U . . .
H74C H 0.7762 0.5895 0.8639 0.160 Uiso 1 1 calc R U . . .
C75 C 0.8155(8) 0.2048(11) 0.9818(7) 0.051(5) Uani 1 1 d . . . . .
C76 C 0.7634(8) 0.1589(13) 0.9824(8) 0.070(7) Uani 1 1 d . . . . .
H76A H 0.7330 0.1781 0.9577 0.106 Uiso 1 1 calc R U . . .
H76B H 0.7561 0.1604 1.0165 0.106 Uiso 1 1 calc R U . . .
H76C H 0.7693 0.1102 0.9735 0.106 Uiso 1 1 calc R U . . .
C77 C 0.8629(7) 0.1770(14) 1.0130(7) 0.068(6) Uani 1 1 d . . . . .
H77A H 0.8789 0.1436 0.9933 0.102 Uiso 1 1 calc R U . . .
H77B H 0.8546 0.1530 1.0424 0.102 Uiso 1 1 calc R U . . .
H77C H 0.8879 0.2152 1.0249 0.102 Uiso 1 1 calc R U . . .
C78 C 0.8082(10) 0.2846(12) 0.9962(9) 0.079(7) Uani 1 1 d . U . . .
H78A H 0.8353 0.3134 0.9857 0.119 Uiso 1 1 calc R U . . .
H78B H 0.8120 0.2887 1.0330 0.119 Uiso 1 1 calc R U . . .
H78C H 0.7730 0.3008 0.9786 0.119 Uiso 1 1 calc R U . . .
C79 C 0.8792(8) -0.0093(12) 0.7727(10) 0.070(7) Uani 1 1 d . . . . .
C80 C 0.8511(10) -0.0354(15) 0.7163(10) 0.086(8) Uani 1 1 d . U . . .
H80A H 0.8135 -0.0444 0.7145 0.129 Uiso 1 1 calc R U . . .
H80B H 0.8682 -0.0785 0.7085 0.129 Uiso 1 1 calc R U . . .
H80C H 0.8546 0.0010 0.6916 0.129 Uiso 1 1 calc R U . . .
C81 C 0.8839(11) -0.0656(12) 0.8116(10) 0.086(8) Uani 1 1 d . . . . .
H81A H 0.8948 -0.0451 0.8457 0.129 Uiso 1 1 calc R U . . .
H81B H 0.9104 -0.0999 0.8066 0.129 Uiso 1 1 calc R U . . .
H81C H 0.8495 -0.0889 0.8082 0.129 Uiso 1 1 calc R U . . .
C82 C 0.9319(8) 0.0222(14) 0.7719(10) 0.078(7) Uani 1 1 d . U . . .
H82A H 0.9267 0.0650 0.7513 0.117 Uiso 1 1 calc R U . . .
H82B H 0.9528 -0.0114 0.7571 0.117 Uiso 1 1 calc R U . . .
H82C H 0.9507 0.0336 0.8067 0.117 Uiso 1 1 calc R U . . .
C83 C 0.9932(7) 0.2783(9) 0.8019(7) 0.040(4) Uani 1 1 d . . . . .
C84 C 1.0141(10) 0.2055(15) 0.8175(13) 0.093(9) Uani 1 1 d . U . . .
H84A H 1.0242 0.2026 0.8548 0.140 Uiso 1 1 calc R U . . .
H84B H 1.0452 0.1962 0.8036 0.140 Uiso 1 1 calc R U . . .
H84C H 0.9866 0.1708 0.8044 0.140 Uiso 1 1 calc R U . . .
C85 C 1.0289(9) 0.3363(14) 0.8333(10) 0.080(7) Uani 1 1 d . U . . .
H85A H 1.0083 0.3794 0.8330 0.120 Uiso 1 1 calc R U . . .
H85B H 1.0593 0.3455 0.8182 0.120 Uiso 1 1 calc R U . . .
H85C H 1.0416 0.3203 0.8685 0.120 Uiso 1 1 calc R U . . .
C86 C 0.9888(12) 0.2953(18) 0.7467(10) 0.103(10) Uani 1 1 d . U . . .
H86A H 0.9617 0.2655 0.7256 0.154 Uiso 1 1 calc R U . . .
H86B H 1.0230 0.2867 0.7379 0.154 Uiso 1 1 calc R U . . .
H86C H 0.9790 0.3446 0.7405 0.154 Uiso 1 1 calc R U . . .
C87 C 0.8756(8) 0.5015(12) 0.6569(8) 0.074(7) Uani 1 1 d D U . . .
C88 C 0.8687(14) 0.458(2) 0.6084(11) 0.178(16) Uani 1 1 d D U . . .
H88A H 0.8861 0.4129 0.6163 0.267 Uiso 1 1 calc R U . . .
H88B H 0.8847 0.4834 0.5839 0.267 Uiso 1 1 calc R U . . .
H88C H 0.8309 0.4514 0.5938 0.267 Uiso 1 1 calc R U . . .
C89 C 0.8600(16) 0.5776(18) 0.6454(16) 0.25(2) Uani 1 1 d D U . . .
H89A H 0.8776 0.6072 0.6739 0.368 Uiso 1 1 calc R U . . .
H89B H 0.8215 0.5825 0.6403 0.368 Uiso 1 1 calc R U . . .
H89C H 0.8709 0.5923 0.6144 0.368 Uiso 1 1 calc R U . . .
C90 C 0.9313(8) 0.4948(16) 0.6900(11) 0.108(10) Uani 1 1 d D U . . .
H90A H 0.9309 0.5070 0.7252 0.162 Uiso 1 1 calc R U . . .
H90B H 0.9551 0.5266 0.6774 0.162 Uiso 1 1 calc R U . . .
H90C H 0.9437 0.4464 0.6887 0.162 Uiso 1 1 calc R U . . .
C91 C 0.6849(6) 0.3555(11) 0.5198(7) 0.056(6) Uani 1 1 d D . . . .
C92 C 0.6595(15) 0.4228(15) 0.4976(12) 0.141(13) Uani 1 1 d D U . . .
H92A H 0.6276 0.4099 0.4721 0.212 Uiso 1 1 d R U . . .
H92B H 0.6846 0.4464 0.4810 0.212 Uiso 1 1 d R U . . .
H92C H 0.6498 0.4545 0.5227 0.212 Uiso 1 1 d R U . . .
C93 C 0.7427(8) 0.3525(19) 0.5212(10) 0.118(10) Uani 1 1 d D U . . .
H93A H 0.7601 0.3944 0.5383 0.177 Uiso 1 1 calc R U . . .
H93B H 0.7479 0.3505 0.4863 0.177 Uiso 1 1 calc R U . . .
H93C H 0.7581 0.3106 0.5398 0.177 Uiso 1 1 calc R U . . .
C94 C 0.6565(12) 0.2943(15) 0.4909(10) 0.125(11) Uani 1 1 d D U . . .
H94A H 0.6796 0.2531 0.4967 0.188 Uiso 1 1 calc R U . . .
H94B H 0.6473 0.3054 0.4545 0.188 Uiso 1 1 calc R U . . .
H94C H 0.6241 0.2846 0.5027 0.188 Uiso 1 1 calc R U . . .
C95 C 0.6957(6) 0.0457(10) 0.5864(7) 0.057(6) Uani 1 1 d D . . . .
C96A C 0.6419(13) 0.050(2) 0.5443(13) 0.085(10) Uani 0.61(2) 1 d D U P C 1
H96A H 0.6108 0.0460 0.5592 0.127 Uiso 0.61(2) 1 d R U P C 1
H96B H 0.6401 0.0143 0.5179 0.127 Uiso 0.61(2) 1 d R U P C 1
H96C H 0.6424 0.0968 0.5291 0.127 Uiso 0.61(2) 1 d R U P C 1
C96B C 0.658(2) -0.021(2) 0.578(2) 0.088(12) Uani 0.39(2) 1 d D U P C 2
H96D H 0.6793 -0.0637 0.5821 0.132 Uiso 0.39(2) 1 calc R U P C 2
H96E H 0.6350 -0.0195 0.5437 0.132 Uiso 0.39(2) 1 calc R U P C 2
H96F H 0.6358 -0.0205 0.6032 0.132 Uiso 0.39(2) 1 calc R U P C 2
C97A C 0.7027(16) -0.0322(13) 0.6085(13) 0.069(9) Uani 0.61(2) 1 d D U P C 1
H97A H 0.7396 -0.0469 0.6125 0.104 Uiso 0.61(2) 1 calc R U P C 1
H97B H 0.6796 -0.0640 0.5849 0.104 Uiso 0.61(2) 1 calc R U P C 1
H97C H 0.6931 -0.0335 0.6416 0.104 Uiso 0.61(2) 1 calc R U P C 1
C97B C 0.7529(12) 0.011(3) 0.596(2) 0.075(11) Uani 0.39(2) 1 d D U P C 2
H97D H 0.7520 -0.0312 0.5744 0.112 Uiso 0.39(2) 1 d R U P C 2
H97E H 0.7650 -0.0027 0.6317 0.112 Uiso 0.39(2) 1 d R U P C 2
H97F H 0.7774 0.0450 0.5870 0.112 Uiso 0.39(2) 1 d R U P C 2
C98A C 0.7509(11) 0.065(2) 0.5735(15) 0.079(9) Uani 0.61(2) 1 d D U P C 1
H98A H 0.7451 0.0995 0.5457 0.118 Uiso 0.61(2) 1 calc R U P C 1
H98B H 0.7671 0.0229 0.5631 0.118 Uiso 0.61(2) 1 calc R U P C 1
H98C H 0.7745 0.0854 0.6037 0.118 Uiso 0.61(2) 1 calc R U P C 1
C98B C 0.695(2) 0.096(3) 0.5393(15) 0.082(11) Uani 0.39(2) 1 d D U P C 2
H98D H 0.6640 0.1270 0.5343 0.122 Uiso 0.39(2) 1 calc R U P C 2
H98E H 0.6934 0.0682 0.5086 0.122 Uiso 0.39(2) 1 calc R U P C 2
H98F H 0.7273 0.1248 0.5461 0.122 Uiso 0.39(2) 1 calc R U P C 2
C99 C 0.9610(10) 0.5657(13) 0.8459(10) 0.069(6) Uani 1 1 d . U . . .
C100 C 1.0047(9) 0.6150(13) 0.8775(10) 0.075(6) Uani 1 1 d . U . . .
H100 H 1.0153 0.6491 0.8534 0.089 Uiso 1 1 calc R U . . .
C101 C 0.9792(13) 0.6585(15) 0.9166(13) 0.109(10) Uani 1 1 d . U . . .
C102 C 0.9717(10) 0.3621(14) 0.9826(8) 0.062(6) Uani 1 1 d . . . . .
C103 C 0.9894(7) 0.4056(11) 1.0313(8) 0.060(5) Uani 1 1 d D . . . .
H103 H 0.9601 0.4392 1.0325 0.072 Uiso 1 1 calc R U . . .
C104 C 0.9961(9) 0.3571(15) 1.0796(8) 0.080(7) Uani 1 1 d . . . . .
H10E H 0.9613 0.3394 1.0823 0.121 Uiso 1 1 calc R U . . .
H10F H 1.0118 0.3841 1.1102 0.121 Uiso 1 1 calc R U . . .
H10G H 1.0193 0.3176 1.0764 0.121 Uiso 1 1 calc R U . . .
C105 C 0.5540(11) -0.0154(15) 0.6443(10) 0.076(7) Uani 1 1 d . U . . .
C106 C 0.5173(13) -0.0835(18) 0.6121(9) 0.114(10) Uani 1 1 d D U . . .
H106 H 0.5333 -0.1308 0.6211 0.136 Uiso 1 1 calc R U . . .
C107 C 0.4578(12) -0.0739(18) 0.6241(11) 0.113(10) Uani 1 1 d . U . . .
H10H H 0.4593 -0.0854 0.6598 0.169 Uiso 1 1 calc R U . . .
H10I H 0.4327 -0.1053 0.6020 0.169 Uiso 1 1 calc R U . . .
H10J H 0.4461 -0.0252 0.6175 0.169 Uiso 1 1 calc R U . . .
C108 C 0.5243(12) 0.2069(18) 0.5126(12) 0.090(8) Uani 1 1 d . U . . .
C109 C 0.4786(11) 0.1816(15) 0.4644(10) 0.095(8) Uani 1 1 d D U . . .
H109 H 0.4599 0.2257 0.4503 0.115 Uiso 1 1 calc R U . . .
C110 C 0.516(2) 0.165(3) 0.429(2) 0.22(2) Uani 1 1 d . U . . .
H11D H 0.5028 0.1873 0.3961 0.330 Uiso 1 1 d R U . . .
H11E H 0.5159 0.1141 0.4252 0.330 Uiso 1 1 d R U . . .
H11F H 0.5529 0.1807 0.4431 0.330 Uiso 1 1 d R U . . .
N13 N 0.8415(6) 0.2177(12) 0.6546(7) 0.059(6) Uani 1 1 d . . . . .
N15 N 0.9906(8) 0.1073(12) 0.9333(8) 0.074(6) Uani 1 1 d . . . . .
N16 N 0.8207(12) -0.0681(18) 0.9037(16) 0.195(8) Uani 1 1 d D U . . .
N17 N 0.6756(13) 0.592(2) 0.597(3) 0.294(17) Uiso 1 1 d D U . . .
N18 N 0.5097(7) 0.4593(13) 0.5803(7) 0.085(7) Uani 1 1 d D . . . .
N19 N 1.0524(7) 0.5663(12) 0.8980(8) 0.083(6) Uani 1 1 d . . . . .
H19D H 1.0846 0.5954 0.9092 0.100 Uiso 1 1 calc R U . . .
H19E H 1.0580 0.5359 0.8700 0.100 Uiso 1 1 calc R U . . .
N20 N 1.0374(7) 0.4469(10) 1.0357(6) 0.078(6) Uani 1 1 d D . . . .
H20D H 1.0685 0.4160 1.0468 0.094 Uiso 1 1 calc R U . . .
H20E H 1.0386 0.4832 1.0622 0.094 Uiso 1 1 calc R U . . .
N21 N 0.5076(10) -0.0669(11) 0.5575(8) 0.096(7) Uani 1 1 d D U . . .
H21D H 0.4786 -0.0980 0.5400 0.115 Uiso 1 1 calc R U . . .
H21E H 0.5398 -0.0811 0.5460 0.115 Uiso 1 1 calc R U . . .
N22 N 0.4381(13) 0.1409(19) 0.4856(14) 0.182(14) Uani 1 1 d D U . . .
H22A H 0.4082 0.1255 0.4579 0.218 Uiso 1 1 calc R U . . .
H22B H 0.4240 0.1698 0.5100 0.218 Uiso 1 1 calc R U . . .
N23 N 0.7143(9) -0.0919(13) 0.7456(11) 0.107(8) Uani 1 1 d D . . . .
O30 O 0.7754(6) 0.3301(9) 0.7698(8) 0.091(5) Uani 1 1 d . U . . .
O31 O 0.7070(6) 0.2837(10) 0.7152(6) 0.090(5) Uani 1 1 d . U . . .
O32 O 0.7590(9) 0.2165(11) 0.7684(8) 0.107(6) Uani 1 1 d . U . . .
O33 O 0.8632(12) 0.1681(17) 0.6825(12) 0.177(13) Uani 1 1 d . . . . .
O34 O 0.8142(6) 0.2566(10) 0.6742(7) 0.091(5) Uani 1 1 d . . . . .
O35 O 0.8386(14) 0.207(2) 0.6103(12) 0.200(13) Uani 1 1 d . U . . .
O39 O 0.9841(7) 0.1680(11) 0.9482(7) 0.098(6) Uani 1 1 d . . . . .
O40 O 0.9560(8) 0.0780(11) 0.9018(7) 0.096(6) Uani 1 1 d . . . . .
O41 O 1.0332(8) 0.0816(14) 0.9522(10) 0.140(9) Uani 1 1 d . U . . .
O42 O 0.8378(12) -0.0040(15) 0.9345(12) 0.188(9) Uani 1 1 d D U . . .
O43 O 0.7754(11) -0.0735(15) 0.8721(11) 0.182(9) Uani 1 1 d D U . . .
O44 O 0.8453(16) -0.1271(13) 0.9135(14) 0.250(14) Uani 1 1 d D U . . .
O45 O 0.6360(16) 0.553(2) 0.571(2) 0.296(18) Uiso 1 1 d D U . . .
O46 O 0.7249(16) 0.581(2) 0.592(2) 0.296(17) Uiso 1 1 d D U . . .
O47 O 0.662(2) 0.664(2) 0.601(3) 0.18(2) Uiso 0.5 1 d D . P A .
O48 O 0.4615(6) 0.4737(11) 0.5643(7) 0.088(6) Uani 1 1 d D . . . .
O49 O 0.5345(11) 0.4152(14) 0.5601(10) 0.145(9) Uani 1 1 d D U . . .
O50 O 0.5379(9) 0.4927(14) 0.6162(8) 0.131(8) Uani 1 1 d D U . . .
O51 O 0.9213(10) 0.5739(10) 0.8198(9) 0.122(8) Uani 1 1 d D U . . .
O52 O 0.9678(6) 0.4991(9) 0.8431(7) 0.082(5) Uani 1 1 d . U . . .
O53 O 0.9767(6) 0.3976(10) 0.9413(7) 0.088(5) Uani 1 1 d . . . . .
O54 O 0.9437(8) 0.3151(10) 0.9826(7) 0.093(5) Uani 1 1 d . U . . .
O55 O 0.5870(5) -0.0451(7) 0.6776(5) 0.050(3) Uani 1 1 d . . . . .
O56 O 0.5399(6) 0.0440(10) 0.6248(6) 0.079(5) Uani 1 1 d . . . . .
O57 O 0.5491(8) 0.1648(9) 0.5415(6) 0.089(5) Uani 1 1 d . . . . .
O58 O 0.5267(7) 0.2734(10) 0.5232(7) 0.100(6) Uani 1 1 d . U . . .
S11 S 0.83029(18) 0.4636(3) 0.6974(2) 0.0494(13) Uani 1 1 d . . . . .
S12 S 0.67865(18) 0.3476(3) 0.58811(17) 0.0383(10) Uani 1 1 d . . . . .
S13 S 0.6893(2) 0.1029(3) 0.64220(19) 0.0450(11) Uani 1 1 d . . . . .
S14 S 0.83247(19) 0.0622(3) 0.7885(2) 0.0530(14) Uani 1 1 d . . . . .
S15 S 0.92404(17) 0.2864(3) 0.81473(18) 0.0377(10) Uani 1 1 d . . . . .
S16 S 0.81834(18) 0.4519(3) 0.85991(18) 0.0413(11) Uani 1 1 d . . . . .
S17 S 0.66434(17) 0.4846(2) 0.7193(2) 0.0410(11) Uani 1 1 d . . . . .
S18 S 0.57200(17) 0.2592(3) 0.67956(17) 0.0356(10) Uani 1 1 d . . . . .
S19 S 0.66953(17) 0.0912(3) 0.80405(17) 0.0379(10) Uani 1 1 d . . . . .
S20 S 0.82123(19) 0.2066(3) 0.91240(17) 0.0414(11) Uani 1 1 d . . . . .
Ag1A Ag 0.63275(6) 0.46391(8) 0.14346(6) 0.0459(4) Uani 1 1 d . . . . .
Ag1B Ag 0.75604(6) -0.00079(8) 0.29019(6) 0.0460(4) Uani 1 1 d . . . . .
Ag1C Ag 0.74670(6) 0.54368(8) 0.20740(6) 0.0482(4) Uani 1 1 d . . . . .
Ag4 Ag 0.86246(5) 0.35677(8) 0.23301(5) 0.0389(3) Uani 1 1 d . . . . .
Ag5 Ag 0.86942(5) 0.18108(7) 0.26571(5) 0.0382(3) Uani 1 1 d . . . . .
Ag6 Ag 0.67722(6) 0.23340(7) 0.13082(5) 0.0408(3) Uani 1 1 d . . . . .
Ag7 Ag 0.74217(5) 0.39045(9) 0.14851(6) 0.0454(4) Uani 1 1 d . . . . .
Ag8 Ag 0.57462(5) 0.15489(7) 0.15166(5) 0.0335(3) Uani 1 1 d . . . . .
Ag9 Ag 0.64462(5) 0.03862(8) 0.21767(5) 0.0373(3) Uani 1 1 d . . . . .
Ag10 Ag 0.75268(6) 0.10391(9) 0.19888(6) 0.0450(4) Uani 1 1 d . . . . .
Ag11 Ag 0.86707(6) 0.07664(8) 0.35461(6) 0.0502(4) Uani 1 1 d . . . . .
Ag12 Ag 0.93559(5) 0.24040(7) 0.38116(5) 0.0376(3) Uani 1 1 d . . . . .
Ag13 Ag 0.92713(5) 0.39452(7) 0.34258(5) 0.0346(3) Uani 1 1 d . . . . .
Ag14 Ag 0.56863(5) 0.31140(7) 0.12087(5) 0.0341(3) Uani 1 1 d . . . . .
Ag15 Ag 0.85655(6) 0.50620(8) 0.27775(5) 0.0409(3) Uani 1 1 d . . . . .
Ag16 Ag 0.63282(5) 0.36363(7) 0.23382(5) 0.0355(3) Uani 1 1 d . . . . .
Ag17 Ag 0.74863(5) 0.44210(8) 0.29759(6) 0.0408(3) Uani 1 1 d . . . . .
Ag18 Ag 0.82510(6) 0.31228(7) 0.36507(5) 0.0376(3) Uani 1 1 d . . . . .
Ag19 Ag 0.75933(5) 0.15697(8) 0.34524(6) 0.0419(3) Uani 1 1 d . . . . .
Ag20 Ag 0.63965(5) 0.18632(8) 0.26287(5) 0.0368(3) Uani 1 1 d . . . . .
Ag21 Ag 0.43975(8) 0.06092(9) 0.05747(7) 0.0685(5) Uani 1 1 d . . . . .
Ag22 Ag 1.05922(7) 0.50058(10) 0.43024(7) 0.0664(5) Uani 1 1 d . . . . .
C1 C 0.7495(7) 0.2747(10) 0.2482(6) 0.019(2) Uani 1 1 d . . . . .
C2 C 0.9955(8) 0.2755(9) 0.2691(7) 0.040(4) Uani 1 1 d . . . . .
C3 C 1.0362(9) 0.3256(15) 0.3041(9) 0.074(7) Uani 1 1 d . U . . .
H3A H 1.0241 0.3742 0.2983 0.111 Uiso 1 1 calc R U . . .
H3B H 1.0710 0.3207 0.2959 0.111 Uiso 1 1 calc R U . . .
H3C H 1.0390 0.3132 0.3398 0.111 Uiso 1 1 calc R U . . .
C4 C 0.9886(10) 0.3025(13) 0.2118(9) 0.074(7) Uani 1 1 d . U . . .
H4A H 0.9622 0.2737 0.1890 0.111 Uiso 1 1 calc R U . . .
H4B H 1.0226 0.2990 0.2018 0.111 Uiso 1 1 calc R U . . .
H4C H 0.9769 0.3515 0.2095 0.111 Uiso 1 1 calc R U . . .
C5 C 1.0108(8) 0.1977(10) 0.2677(10) 0.060(6) Uani 1 1 d . . . . .
H5A H 1.0151 0.1775 0.3018 0.091 Uiso 1 1 calc R U . . .
H5B H 1.0442 0.1936 0.2567 0.091 Uiso 1 1 calc R U . . .
H5C H 0.9828 0.1724 0.2439 0.091 Uiso 1 1 calc R U . . .
C6 C 0.8584(6) 0.5012(8) 0.1416(6) 0.042(4) Uani 1 1 d D . . . .
C7 C 0.9152(7) 0.5168(15) 0.1664(9) 0.087(8) Uani 1 1 d D . . . .
H7A H 0.9175 0.5626 0.1831 0.130 Uiso 1 1 calc R U . . .
H7B H 0.9363 0.5173 0.1405 0.130 Uiso 1 1 calc R U . . .
H7C H 0.9288 0.4805 0.1917 0.130 Uiso 1 1 calc R U . . .
C8 C 0.8275(14) 0.5593(15) 0.1116(13) 0.140(13) Uani 1 1 d D U . . .
H8A H 0.7921 0.5384 0.1014 0.209 Uiso 1 1 d R U . . .
H8B H 0.8402 0.5717 0.0812 0.209 Uiso 1 1 d R U . . .
H8C H 0.8257 0.6016 0.1318 0.209 Uiso 1 1 d R U . . .
C9 C 0.8624(9) 0.4462(13) 0.1024(8) 0.087(8) Uani 1 1 d D U . . .
H9A H 0.8556 0.3998 0.1153 0.131 Uiso 1 1 calc R U . . .
H9B H 0.8980 0.4470 0.0957 0.131 Uiso 1 1 calc R U . . .
H9C H 0.8361 0.4559 0.0708 0.131 Uiso 1 1 calc R U . . .
C10 C 0.6428(9) 0.3662(11) 0.0249(7) 0.052(5) Uani 1 1 d . . . . .
C11 C 0.6816(9) 0.4175(13) 0.0129(7) 0.070(6) Uani 1 1 d . U . . .
H11A H 0.6757 0.4635 0.0268 0.105 Uiso 1 1 calc R U . . .
H11B H 0.6769 0.4211 -0.0241 0.105 Uiso 1 1 calc R U . . .
H11C H 0.7177 0.4017 0.0281 0.105 Uiso 1 1 calc R U . . .
C12 C 0.5828(8) 0.3941(12) 0.0077(7) 0.058(5) Uani 1 1 d . . . . .
H12A H 0.5587 0.3593 0.0166 0.086 Uiso 1 1 calc R U . . .
H12B H 0.5739 0.4019 -0.0292 0.086 Uiso 1 1 calc R U . . .
H12C H 0.5794 0.4383 0.0252 0.086 Uiso 1 1 calc R U . . .
C13 C 0.6406(11) 0.2961(15) 0.0006(8) 0.080(8) Uani 1 1 d . . . . .
H13A H 0.6712 0.2682 0.0178 0.120 Uiso 1 1 calc R U . . .
H13B H 0.6412 0.3016 -0.0354 0.120 Uiso 1 1 calc R U . . .
H13C H 0.6079 0.2722 0.0033 0.120 Uiso 1 1 calc R U . . .
C14 C 0.6554(7) 0.0524(9) 0.0770(7) 0.067(7) Uani 1 1 d D . . . .
C15 C 0.6381(10) 0.1065(12) 0.0333(7) 0.068(6) Uani 1 1 d D . . . .
H15A H 0.6042 0.1275 0.0355 0.102 Uiso 1 1 calc R U . . .
H15B H 0.6341 0.0828 0.0004 0.102 Uiso 1 1 calc R U . . .
H15C H 0.6650 0.1433 0.0363 0.102 Uiso 1 1 calc R U . . .
C16 C 0.6051(10) 0.0056(15) 0.0707(10) 0.096(9) Uani 1 1 d D . . . .
H16A H 0.6040 -0.0158 0.1035 0.144 Uiso 1 1 calc R U . . .
H16B H 0.6061 -0.0313 0.0457 0.144 Uiso 1 1 calc R U . . .
H16C H 0.5734 0.0344 0.0590 0.144 Uiso 1 1 calc R U . . .
C17 C 0.7084(9) 0.0147(14) 0.0778(10) 0.082(7) Uani 1 1 d D U . . .
H17A H 0.7380 0.0462 0.0919 0.123 Uiso 1 1 calc R U . . .
H17B H 0.7099 0.0016 0.0430 0.123 Uiso 1 1 calc R U . . .
H17C H 0.7110 -0.0275 0.0989 0.123 Uiso 1 1 calc R U . . .
C18 C 0.8754(5) -0.0077(8) 0.2336(5) 0.030(3) Uani 1 1 d D . . . .
C19 C 0.9329(6) 0.0219(12) 0.2389(9) 0.064(6) Uani 1 1 d D . . . .
H19A H 0.9310 0.0723 0.2318 0.097 Uiso 1 1 calc R U . . .
H19B H 0.9499 -0.0019 0.2146 0.097 Uiso 1 1 calc R U . . .
H19C H 0.9535 0.0138 0.2736 0.097 Uiso 1 1 calc R U . . .
C20 C 0.8468(9) -0.0231(15) 0.1772(8) 0.085(8) Uani 1 1 d D U . . .
H20A H 0.8103 -0.0378 0.1759 0.127 Uiso 1 1 calc R U . . .
H20B H 0.8656 -0.0606 0.1637 0.127 Uiso 1 1 calc R U . . .
H20C H 0.8466 0.0194 0.1568 0.127 Uiso 1 1 calc R U . . .
C21 C 0.8785(13) -0.0748(11) 0.2673(11) 0.107(10) Uani 1 1 d D U . . .
H21A H 0.8871 -0.0614 0.3033 0.161 Uiso 1 1 calc R U . . .
H21B H 0.9062 -0.1061 0.2605 0.161 Uiso 1 1 calc R U . . .
H21C H 0.8443 -0.0991 0.2592 0.161 Uiso 1 1 calc R U . . .
C22 C 0.6279(9) 0.5537(13) 0.2634(11) 0.076(5) Uani 1 1 d . U . . .
C23 C 0.6247(10) 0.6178(12) 0.2316(11) 0.081(6) Uani 1 1 d . U . . .
H23A H 0.6558 0.6473 0.2445 0.122 Uiso 1 1 calc R U . . .
H23B H 0.5924 0.6439 0.2329 0.122 Uiso 1 1 calc R U . . .
H23C H 0.6238 0.6045 0.1963 0.122 Uiso 1 1 calc R U . . .
C24 C 0.5741(8) 0.5193(12) 0.2616(10) 0.072(5) Uani 1 1 d . U . . .
H24A H 0.5577 0.5060 0.2265 0.107 Uiso 1 1 calc R U . . .
H24B H 0.5511 0.5525 0.2740 0.107 Uiso 1 1 calc R U . . .
H24C H 0.5791 0.4774 0.2832 0.107 Uiso 1 1 calc R U . . .
C25 C 0.6527(10) 0.5615(15) 0.3204(11) 0.092(7) Uani 1 1 d . U . . .
H25A H 0.6616 0.5151 0.3354 0.138 Uiso 1 1 calc R U . . .
H25B H 0.6274 0.5845 0.3372 0.138 Uiso 1 1 calc R U . . .
H25C H 0.6849 0.5900 0.3250 0.138 Uiso 1 1 calc R U . . .
C26 C 0.8468(6) 0.4967(8) 0.4152(6) 0.038(4) Uani 1 1 d D . . . .
C27 C 0.7983(10) 0.5355(19) 0.4165(14) 0.132(12) Uani 1 1 d D U . . .
H27A H 0.7691 0.5069 0.4228 0.198 Uiso 1 1 d R U . . .
H27B H 0.7876 0.5574 0.3828 0.198 Uiso 1 1 d R U . . .
H27C H 0.8071 0.5720 0.4426 0.198 Uiso 1 1 d R U . . .
C28 C 0.8887(9) 0.5492(12) 0.4165(9) 0.087(8) Uani 1 1 d D U . . .
H28A H 0.9224 0.5254 0.4173 0.130 Uiso 1 1 calc R U . . .
H28B H 0.8922 0.5784 0.4470 0.130 Uiso 1 1 calc R U . . .
H28C H 0.8795 0.5788 0.3861 0.130 Uiso 1 1 calc R U . . .
C29 C 0.8636(14) 0.4529(15) 0.4608(9) 0.129(12) Uani 1 1 d D U . . .
H29A H 0.8330 0.4269 0.4670 0.194 Uiso 1 1 calc R U . . .
H29B H 0.8782 0.4827 0.4902 0.194 Uiso 1 1 calc R U . . .
H29C H 0.8908 0.4197 0.4555 0.194 Uiso 1 1 calc R U . . .
C30 C 0.5043(6) 0.2683(11) 0.2293(7) 0.043(5) Uani 1 1 d . . . . .
C31 C 0.4857(9) 0.3437(12) 0.2228(9) 0.060(6) Uani 1 1 d . . . . .
H31A H 0.5071 0.3724 0.2500 0.091 Uiso 1 1 calc R U . . .
H31B H 0.4484 0.3463 0.2246 0.091 Uiso 1 1 calc R U . . .
H31C H 0.4896 0.3612 0.1897 0.091 Uiso 1 1 calc R U . . .
C32 C 0.4635(8) 0.2239(13) 0.1883(9) 0.069(7) Uani 1 1 d . . . . .
H32A H 0.4590 0.2461 0.1548 0.103 Uiso 1 1 calc R U . . .
H32B H 0.4293 0.2222 0.1980 0.103 Uiso 1 1 calc R U . . .
H32C H 0.4771 0.1762 0.1869 0.103 Uiso 1 1 calc R U . . .
C33 C 0.5139(8) 0.2375(15) 0.2842(8) 0.065(6) Uani 1 1 d . . . . .
H33A H 0.5211 0.1871 0.2832 0.098 Uiso 1 1 calc R U . . .
H33B H 0.4822 0.2449 0.2978 0.098 Uiso 1 1 calc R U . . .
H33C H 0.5442 0.2611 0.3062 0.098 Uiso 1 1 calc R U . . .
C34 C 0.8539(9) 0.1842(11) 0.4698(7) 0.049(5) Uani 1 1 d . . . . .
C35 C 0.8649(13) 0.2565(14) 0.4922(10) 0.092(8) Uani 1 1 d . U . . .
H35A H 0.8884 0.2816 0.4745 0.138 Uiso 1 1 calc R U . . .
H35B H 0.8819 0.2527 0.5285 0.138 Uiso 1 1 calc R U . . .
H35C H 0.8315 0.2823 0.4883 0.138 Uiso 1 1 calc R U . . .
C36 C 0.8038(13) 0.1535(19) 0.4780(13) 0.125(11) Uani 1 1 d . U . . .
H36A H 0.7734 0.1826 0.4620 0.188 Uiso 1 1 d R U . . .
H36B H 0.8064 0.1515 0.5148 0.188 Uiso 1 1 d R U . . .
H36C H 0.7990 0.1060 0.4638 0.188 Uiso 1 1 d R U . . .
C37 C 0.9024(13) 0.1397(16) 0.4910(11) 0.103(10) Uani 1 1 d . U . . .
H37A H 0.8912 0.0905 0.4894 0.155 Uiso 1 1 d R U . . .
H37B H 0.9178 0.1524 0.5264 0.155 Uiso 1 1 d R U . . .
H37C H 0.9290 0.1460 0.4706 0.155 Uiso 1 1 d R U . . .
C38 C 0.6421(6) 0.0450(10) 0.3551(6) 0.059(4) Uani 1 1 d D U . . .
C39A C 0.5900(8) 0.0173(15) 0.3209(9) 0.060(5) Uani 0.66(2) 1 d D U P D 1
H39A H 0.5598 0.0369 0.3324 0.090 Uiso 0.66(2) 1 calc R U P D 1
H39B H 0.5892 -0.0339 0.3230 0.090 Uiso 0.66(2) 1 calc R U P D 1
H39C H 0.5880 0.0314 0.2856 0.090 Uiso 0.66(2) 1 calc R U P D 1
C39B C 0.5837(10) 0.069(3) 0.3394(18) 0.063(6) Uani 0.34(2) 1 d D U P D 2
H39D H 0.5836 0.1192 0.3325 0.095 Uiso 0.34(2) 1 d R U P D 2
H39E H 0.5657 0.0600 0.3671 0.095 Uiso 0.34(2) 1 d R U P D 2
H39F H 0.5652 0.0440 0.3088 0.095 Uiso 0.34(2) 1 d R U P D 2
C40A C 0.6351(11) 0.1097(15) 0.3877(10) 0.066(6) Uani 0.66(2) 1 d D U P D 1
H40A H 0.6700 0.1274 0.4051 0.099 Uiso 0.66(2) 1 calc R U P D 1
H40B H 0.6152 0.0961 0.4130 0.099 Uiso 0.66(2) 1 calc R U P D 1
H40C H 0.6158 0.1464 0.3656 0.099 Uiso 0.66(2) 1 calc R U P D 1
C40B C 0.6695(16) 0.075(2) 0.4074(11) 0.062(6) Uani 0.34(2) 1 d D U P D 2
H40D H 0.7070 0.0624 0.4153 0.092 Uiso 0.34(2) 1 d R U P D 2
H40E H 0.6525 0.0561 0.4334 0.092 Uiso 0.34(2) 1 d R U P D 2
H40F H 0.6663 0.1266 0.4070 0.092 Uiso 0.34(2) 1 d R U P D 2
C41A C 0.6735(10) -0.0145(13) 0.3868(9) 0.061(5) Uani 0.66(2) 1 d D U P D 1
H41A H 0.6768 -0.0540 0.3645 0.091 Uiso 0.66(2) 1 calc R U P D 1
H41B H 0.6549 -0.0298 0.4127 0.091 Uiso 0.66(2) 1 calc R U P D 1
H41C H 0.7089 0.0025 0.4034 0.091 Uiso 0.66(2) 1 calc R U P D 1
C41B C 0.6469(17) -0.0356(13) 0.3506(17) 0.060(6) Uani 0.34(2) 1 d D U P D 2
H41D H 0.6501 -0.0477 0.3162 0.090 Uiso 0.34(2) 1 calc R U P D 2
H41E H 0.6152 -0.0580 0.3576 0.090 Uiso 0.34(2) 1 calc R U P D 2
H41F H 0.6783 -0.0520 0.3753 0.090 Uiso 0.34(2) 1 calc R U P D 2
C42 C 0.4948(7) 0.2103(10) 0.0435(6) 0.036(4) Uani 1 1 d . . . . .
C43 C 0.4550(7) 0.1930(9) -0.0071(7) 0.053(5) Uani 1 1 d . . . . .
H43 H 0.4214 0.2175 -0.0053 0.063 Uiso 1 1 calc R U . . .
C44 C 0.4725(10) 0.2249(14) -0.0538(9) 0.081(7) Uani 1 1 d . U . . .
H44A H 0.5032 0.1991 -0.0597 0.122 Uiso 1 1 calc R U . . .
H44B H 0.4819 0.2742 -0.0471 0.122 Uiso 1 1 calc R U . . .
H44C H 0.4432 0.2213 -0.0839 0.122 Uiso 1 1 calc R U . . .
C45 C 0.4913(8) -0.0581(10) 0.1366(7) 0.051(5) Uani 1 1 d . . . . .
H45 H 0.5034 -0.0684 0.1047 0.061 Uiso 1 1 calc R U . . .
C46 C 0.5345(8) -0.0134(10) 0.1704(7) 0.045(5) Uani 1 1 d . . . . .
C47 C 0.4829(9) -0.1262(10) 0.1592(9) 0.066(6) Uani 1 1 d . . . . .
H47A H 0.4730 -0.1186 0.1918 0.099 Uiso 1 1 calc R U . . .
H47B H 0.5156 -0.1537 0.1649 0.099 Uiso 1 1 calc R U . . .
H47C H 0.4545 -0.1517 0.1361 0.099 Uiso 1 1 calc R U . . .
C48 C 0.9672(8) 0.5551(13) 0.3212(8) 0.054(6) Uani 1 1 d . . . . .
C49 C 1.0137(9) 0.6078(15) 0.3395(10) 0.077(7) Uani 1 1 d . . . . .
H49 H 1.0207 0.6329 0.3091 0.093 Uiso 1 1 calc R U . . .
C50 C 0.9980(10) 0.6626(16) 0.3761(12) 0.107(10) Uani 1 1 d . . . . .
H50A H 1.0287 0.6726 0.4039 0.160 Uiso 1 1 calc R U . . .
H50B H 0.9691 0.6439 0.3902 0.160 Uiso 1 1 calc R U . . .
H50C H 0.9863 0.7059 0.3573 0.160 Uiso 1 1 calc R U . . .
C51A C 1.0170(14) 0.3475(18) 0.4473(13) 0.050(5) Uani 0.617(14) 1 d . U P E 1
C51B C 0.989(2) 0.357(3) 0.4606(15) 0.049(5) Uani 0.383(14) 1 d D U P E 2
C52A C 1.0766(11) 0.3643(16) 0.4776(11) 0.054(5) Uani 0.617(14) 1 d D U P E 1
H52A H 1.0870 0.3324 0.5077 0.064 Uiso 0.617(14) 1 calc R U P E 1
C52B C 1.0124(18) 0.388(2) 0.5147(13) 0.055(6) Uani 0.383(14) 1 d D U P E 2
H52B H 0.9847 0.4258 0.5099 0.066 Uiso 0.383(14) 1 calc R U P E 2
C53A C 1.1205(12) 0.363(2) 0.4453(13) 0.082(10) Uani 0.617(14) 1 d D U P E 1
H53A H 1.1036 0.3771 0.4105 0.124 Uiso 0.617(14) 1 d R U P E 1
H53B H 1.1400 0.3190 0.4444 0.124 Uiso 0.617(14) 1 d R U P E 1
H53C H 1.1450 0.3994 0.4616 0.124 Uiso 0.617(14) 1 d R U P E 1
C53B C 0.994(2) 0.357(3) 0.5629(16) 0.085(13) Uani 0.383(14) 1 d D U P E 2
H53D H 1.0240 0.3500 0.5923 0.128 Uiso 0.383(14) 1 d R U P E 2
H53E H 0.9736 0.3142 0.5557 0.128 Uiso 0.383(14) 1 d R U P E 2
H53F H 0.9718 0.3952 0.5705 0.128 Uiso 0.383(14) 1 d R U P E 2
C54 C 0.8111(12) 0.6782(14) 0.2902(11) 0.090(8) Uani 1 1 d D U . . .
C55 C 0.8339(14) 0.7428(16) 0.3246(13) 0.139(13) Uani 1 1 d D U . . .
H55A H 0.8411 0.7290 0.3605 0.208 Uiso 1 1 calc R U . . .
H55B H 0.8079 0.7810 0.3186 0.208 Uiso 1 1 calc R U . . .
H55C H 0.8668 0.7588 0.3160 0.208 Uiso 1 1 calc R U . . .
C56 C 0.6901(11) -0.1401(14) 0.2116(12) 0.080(8) Uani 1 1 d . . . . .
C57 C 0.6419(13) -0.1844(14) 0.1823(13) 0.116(10) Uani 1 1 d . U . . .
H57A H 0.6460 -0.2332 0.1941 0.174 Uiso 1 1 calc R U . . .
H57B H 0.6406 -0.1828 0.1457 0.174 Uiso 1 1 calc R U . . .
H57C H 0.6091 -0.1651 0.1888 0.174 Uiso 1 1 calc R U . . .
N1 N 0.8197(7) 0.2248(9) 0.1420(8) 0.074(5) Uani 1 1 d D U . . .
N3 N 0.6825(8) 0.6311(10) 0.1140(7) 0.064(5) Uani 1 1 d . . . . .
N4 N 0.5100(6) 0.4845(9) 0.0921(7) 0.046(4) Uani 1 1 d . . . . .
N5 N 0.9843(7) 0.0609(10) 0.4089(6) 0.049(4) Uani 1 1 d . . . . .
N6 N 0.8122(8) -0.0767(12) 0.3946(9) 0.079(6) Uani 1 1 d . U . . .
N7 N 0.4409(6) -0.0143(10) 0.1212(7) 0.062(5) Uani 1 1 d . . . . .
H7D H 0.4361 0.0124 0.1513 0.074 Uiso 1 1 calc R U . . .
H7E H 0.4103 -0.0465 0.1112 0.074 Uiso 1 1 calc R U . . .
N8 N 0.4416(8) 0.1191(9) -0.0140(6) 0.060(5) Uani 1 1 d . . . . .
H8D H 0.4676 0.0962 -0.0305 0.072 Uiso 1 1 calc R U . . .
H8E H 0.4063 0.1151 -0.0375 0.072 Uiso 1 1 calc R U . . .
N9 N 1.0647(8) 0.5661(14) 0.3654(8) 0.092(8) Uani 1 1 d . . . . .
H9D H 1.0937 0.6002 0.3768 0.111 Uiso 1 1 calc R U . . .
H9E H 1.0748 0.5358 0.3393 0.111 Uiso 1 1 calc R U . . .
N10A N 1.0779(10) 0.4414(14) 0.4956(11) 0.049(6) Uani 0.617(14) 1 d . U P E 1
H10A H 1.1135 0.4538 0.5159 0.059 Uiso 0.617(14) 1 calc R U P E 1
H10B H 1.0517 0.4490 0.5167 0.059 Uiso 0.617(14) 1 calc R U P E 1
N10B N 1.0541(18) 0.440(3) 0.506(2) 0.052(6) Uani 0.383(14) 1 d D U P E 2
H10C H 1.0881 0.4144 0.5161 0.063 Uiso 0.383(14) 1 calc R U P E 2
H10D H 1.0552 0.4770 0.5318 0.063 Uiso 0.383(14) 1 calc R U P E 2
N11 N 0.7865(8) 0.6359(9) 0.2706(9) 0.075(6) Uani 1 1 d . . . . .
N12 N 0.7176(9) -0.0991(13) 0.2340(9) 0.082(6) Uani 1 1 d . . . . .
O1 O 0.7075(6) 0.2864(10) 0.2203(7) 0.095(5) Uani 1 1 d . U . . .
O2 O 0.7813(6) 0.3233(9) 0.2714(6) 0.081(5) Uani 1 1 d . . . . .
O3 O 0.7656(8) 0.2075(8) 0.2589(6) 0.092(5) Uani 1 1 d . U . . .
O4A O 0.8177(10) 0.2906(12) 0.1484(10) 0.081(6) Uani 0.670(18) 1 d D U P F 1
O4B O 0.8588(16) 0.265(3) 0.156(2) 0.087(8) Uani 0.330(18) 1 d D U P F 2
O5A O 0.7824(10) 0.1818(14) 0.1257(9) 0.084(6) Uani 0.670(18) 1 d D U P F 1
O5B O 0.814(2) 0.1588(12) 0.137(2) 0.085(9) Uani 0.330(18) 1 d D U P F 2
O6A O 0.8616(9) 0.1894(14) 0.1573(10) 0.087(6) Uani 0.670(18) 1 d D U P F 1
O6B O 0.7816(16) 0.263(2) 0.1191(18) 0.084(8) Uani 0.330(18) 1 d D U P F 2
O10 O 0.7172(7) 0.6436(7) 0.1558(6) 0.076(5) Uani 1 1 d . . . . .
O11 O 0.6558(7) 0.6790(10) 0.0884(7) 0.097(6) Uani 1 1 d . U . . .
O12 O 0.6735(7) 0.5679(10) 0.0975(6) 0.077(5) Uani 1 1 d . . . . .
O13 O 0.5530(7) 0.5230(8) 0.1030(6) 0.074(5) Uani 1 1 d . . . . .
O14 O 0.4717(5) 0.5060(9) 0.0602(5) 0.064(4) Uani 1 1 d . . . . .
O15 O 0.5113(5) 0.4281(8) 0.1161(6) 0.056(4) Uani 1 1 d . . . . .
O16 O 1.0258(6) 0.0423(8) 0.4423(6) 0.073(5) Uani 1 1 d . . . . .
O17 O 0.9854(6) 0.1159(8) 0.3830(5) 0.063(4) Uani 1 1 d . . . . .
O18 O 0.9442(6) 0.0193(8) 0.4026(6) 0.061(4) Uani 1 1 d . . . . .
O19 O 0.8264(7) -0.0195(8) 0.4021(6) 0.074(5) Uani 1 1 d . . . . .
O20 O 0.7868(6) -0.0956(9) 0.3490(6) 0.074(5) Uani 1 1 d . . . . .
O0AA O 0.8204(9) -0.1247(11) 0.4281(8) 0.117(7) Uani 1 1 d . U . . .
O22 O 0.5782(5) -0.0438(6) 0.1858(5) 0.049(3) Uani 1 1 d . . . . .
O23 O 0.5263(5) 0.0521(8) 0.1763(6) 0.057(4) Uani 1 1 d . . . . .
O24 O 0.5164(6) 0.1579(7) 0.0706(5) 0.056(4) Uani 1 1 d . . . . .
O25 O 0.5038(5) 0.2747(7) 0.0525(5) 0.055(4) Uani 1 1 d . . . . .
O26 O 0.9220(7) 0.5854(8) 0.2998(6) 0.070(5) Uani 1 1 d . . . . .
O27 O 0.9776(6) 0.4924(8) 0.3215(6) 0.060(4) Uani 1 1 d . . . . .
O28 O 0.9924(5) 0.3913(7) 0.4200(5) 0.052(3) Uani 1 1 d . . . . .
O29A O 1.0098(9) 0.2762(11) 0.4405(8) 0.047(4) Uani 0.617(14) 1 d . U P E 1
O29B O 0.9763(14) 0.2841(18) 0.4567(13) 0.050(5) Uani 0.383(14) 1 d . U P E 2
S1 S 0.81977(16) 0.4631(2) 0.18702(16) 0.0319(9) Uani 1 1 d . . . . .
S2 S 0.93124(16) 0.2816(2) 0.28879(16) 0.0294(9) Uani 1 1 d . . . . .
S3 S 0.83329(17) 0.0582(2) 0.25963(16) 0.0319(9) Uani 1 1 d . . . . .
S4 S 0.66450(18) 0.1054(2) 0.13954(17) 0.0350(10) Uani 1 1 d . . . . .
S5 S 0.65380(17) 0.3550(2) 0.09668(16) 0.0318(9) Uani 1 1 d . . . . .
S6 S 0.66765(16) 0.4858(2) 0.23727(17) 0.0327(10) Uani 1 1 d . . . . .
S7 S 0.57141(16) 0.2629(2) 0.20992(16) 0.0301(9) Uani 1 1 d . . . . .
S8 S 0.68186(17) 0.0795(2) 0.30826(16) 0.0334(10) Uani 1 1 d . . . . .
S9 S 0.84830(16) 0.1908(2) 0.39781(15) 0.0289(9) Uani 1 1 d . . . . .
S10 S 0.83736(17) 0.4417(2) 0.35629(16) 0.0321(9) Uani 1 1 d . . . . .
O21 O 0.8992(5) 0.6978(6) 0.8755(5) 0.050 Uiso 1 1 d D U . . .
N2 N 0.6872(6) 0.3188(8) 0.3567(5) 0.040(4) Uani 1 1 d D . . . .
O7A O 0.6425(11) 0.346(2) 0.3394(13) 0.075(8) Uani 0.481(18) 1 d D U P G 1
O7B O 0.6477(12) 0.2956(19) 0.3253(12) 0.091(9) Uani 0.519(18) 1 d D U P G 2
O8A O 0.7288(10) 0.3470(16) 0.3806(11) 0.066(7) Uani 0.481(18) 1 d D U P G 1
O8B O 0.7280(8) 0.2856(13) 0.3792(10) 0.056(6) Uani 0.519(18) 1 d D U P G 2
O9A O 0.6812(15) 0.2539(11) 0.3486(14) 0.084(8) Uani 0.481(18) 1 d D U P G 1
O9B O 0.6898(14) 0.3844(11) 0.3623(15) 0.087(8) Uani 0.519(18) 1 d D U P G 2
N14 N 0.6655(7) 0.3344(9) -0.1537(6) 0.051(4) Uani 1 1 d . . . . .
O36 O 0.6956(7) 0.2976(10) -0.1244(7) 0.099(6) Uani 1 1 d . U . . .
O37 O 0.6597(5) 0.3980(8) -0.1443(6) 0.074(4) Uani 1 1 d . U . . .
O38 O 0.6343(7) 0.3089(9) -0.1925(6) 0.084(5) Uani 1 1 d . . . . .

loop_
_atom_site_aniso_label
_atom_site_aniso_U_11
_atom_site_aniso_U_22
_atom_site_aniso_U_33
_atom_site_aniso_U_23
_atom_site_aniso_U_13
_atom_site_aniso_U_12
Ag1 0.034(4) 0.062(4) 0.089(14) 0.007(5) 0.007(6) -0.010(3)
Ag2 0.0417(15) 0.057(2) 0.0625(19) -0.0103(17) 0.0089(14) -0.0007(16)
Ag3 0.030(2) 0.045(2) 0.055(2) -0.0005(17) -0.0036(12) 0.0041(13)
Ag23 0.0433(8) 0.0595(10) 0.0479(9) 0.0024(8) 0.0039(7) -0.0034(8)
Ag24 0.0379(7) 0.0761(11) 0.0472(8) 0.0057(8) -0.0024(6) -0.0163(7)
Ag25 0.0467(8) 0.0475(9) 0.0447(8) 0.0012(7) 0.0095(7) 0.0046(7)
Ag26 0.0435(8) 0.0456(9) 0.0893(13) -0.0253(9) 0.0163(8) -0.0104(7)
Ag27 0.0366(8) 0.0601(10) 0.0547(9) 0.0039(8) 0.0095(7) -0.0018(7)
Ag28 0.0348(7) 0.0356(8) 0.0441(8) -0.0087(6) 0.0007(6) -0.0010(6)
Ag29 0.0456(9) 0.0524(10) 0.0680(11) -0.0076(8) -0.0050(8) -0.0137(7)
Ag30 0.0663(10) 0.0527(10) 0.0636(10) -0.0020(8) -0.0030(8) 0.0157(8)
Ag31 0.0345(7) 0.0627(10) 0.0363(7) 0.0016(7) 0.0026(6) -0.0034(7)
Ag32 0.0418(8) 0.0467(9) 0.0475(8) -0.0108(7) 0.0029(6) -0.0049(7)
Ag33 0.0572(9) 0.0509(9) 0.0448(8) -0.0090(7) 0.0020(7) -0.0118(7)
Ag34 0.0536(11) 0.0636(13) 0.147(2) 0.0216(14) 0.0209(12) 0.0077(9)
Ag35 0.137(2) 0.0763(15) 0.0868(16) -0.0191(12) 0.0072(14) 0.0394(15)
Ag36 0.0380(7) 0.0380(8) 0.0561(9) -0.0089(7) 0.0093(6) -0.0073(6)
Ag37 0.0396(8) 0.0456(9) 0.0445(8) 0.0038(7) 0.0090(6) -0.0013(7)
Ag38 0.0496(9) 0.0753(11) 0.0403(8) -0.0060(7) 0.0038(7) -0.0302(8)
Ag39 0.0434(8) 0.0515(9) 0.0448(8) -0.0015(7) 0.0089(7) 0.0009(7)
Ag40 0.0833(12) 0.0778(12) 0.0702(11) -0.0003(10) 0.0046(9) -0.0193(10)
Ag41 0.135(2) 0.1243(19) 0.0529(11) -0.0040(11) -0.0014(11) -0.0570(16)
Ag42 0.10(2) 0.037(16) 0.024(11) -0.009(10) -0.018(9) 0.028(11)
Ag43 0.0316(13) 0.0559(17) 0.107(6) 0.026(2) -0.0061(19) -0.0074(11)
Ag44 0.033(6) 0.052(9) 0.069(10) -0.023(8) -0.011(6) 0.013(6)
C1CA 0.19(2) 0.15(2) 0.17(2) 0.009(13) 0.040(13) -0.020(13)
C4CA 0.17(2) 0.17(2) 0.17(2) 0.002(13) 0.041(13) 0.011(13)
C58 0.021(6) 0.019(7) 0.032(7) 0.005(6) 0.001(5) -0.001(5)
C59 0.028(9) 0.075(14) 0.052(11) 0.011(10) 0.013(8) -0.018(9)
C60 0.091(12) 0.100(13) 0.089(12) -0.005(10) 0.035(10) -0.051(10)
C61 0.098(15) 0.107(17) 0.060(13) 0.026(12) 0.022(11) -0.016(14)
C62 0.095(15) 0.067(13) 0.097(15) 0.009(11) 0.067(13) -0.003(11)
C63 0.029(8) 0.062(13) 0.054(11) -0.023(10) 0.011(8) -0.011(8)
C64 0.017(8) 0.100(17) 0.097(17) -0.037(14) 0.023(10) -0.013(9)
C65 0.056(12) 0.104(19) 0.067(14) 0.015(13) 0.039(11) -0.019(12)
C66 0.036(10) 0.056(14) 0.102(18) 0.005(12) 0.019(11) 0.012(9)
C67 0.036(10) 0.067(15) 0.066(13) -0.012(11) -0.006(9) 0.026(10)
C68 0.052(11) 0.069(14) 0.104(16) -0.025(12) 0.027(11) -0.007(10)
C69 0.074(13) 0.059(13) 0.076(14) -0.032(11) -0.014(11) 0.030(11)
C70 0.061(12) 0.069(13) 0.084(14) -0.052(11) 0.012(10) 0.016(10)
C71 0.051(11) 0.058(13) 0.061(13) -0.041(11) -0.003(10) 0.005(10)
C72 0.075(13) 0.096(15) 0.076(13) -0.046(12) 0.054(11) -0.036(12)
C73 0.090(17) 0.10(2) 0.056(13) -0.053(14) 0.012(12) -0.002(15)
C74 0.102(18) 0.098(19) 0.107(19) -0.012(16) -0.006(15) -0.013(15)
C75 0.066(13) 0.060(13) 0.031(10) -0.014(9) 0.018(9) -0.003(10)
C76 0.048(11) 0.110(19) 0.050(12) 0.028(12) 0.004(9) -0.032(12)
C77 0.045(10) 0.122(19) 0.028(9) 0.018(11) -0.010(8) -0.008(12)
C78 0.102(15) 0.075(14) 0.068(13) 0.007(11) 0.033(12) 0.002(12)
C79 0.051(12) 0.041(13) 0.105(19) -0.047(13) -0.012(12) 0.011(10)
C80 0.078(14) 0.085(16) 0.088(15) -0.053(13) 0.006(12) 0.017(12)
C81 0.12(2) 0.048(14) 0.087(18) -0.022(13) 0.011(15) 0.037(14)
C82 0.045(11) 0.090(16) 0.094(15) -0.043(13) 0.007(10) 0.020(11)
C83 0.043(10) 0.026(9) 0.058(12) -0.016(8) 0.024(9) -0.008(7)
C84 0.069(14) 0.081(17) 0.15(2) -0.007(15) 0.060(15) 0.004(12)
C85 0.059(12) 0.089(16) 0.100(16) -0.022(13) 0.033(12) -0.019(11)
C86 0.096(17) 0.13(2) 0.083(16) 0.005(15) 0.029(14) 0.007(16)
C87 0.064(11) 0.079(12) 0.072(11) 0.019(10) 0.004(9) -0.025(9)
C88 0.19(3) 0.24(3) 0.13(2) -0.02(2) 0.09(2) -0.07(2)
C89 0.23(3) 0.25(3) 0.27(3) 0.09(3) 0.10(3) -0.03(2)
C90 0.042(11) 0.14(2) 0.134(19) 0.035(17) 0.012(12) -0.023(13)
C91 0.028(9) 0.098(17) 0.041(11) 0.026(11) 0.005(8) 0.000(10)
C92 0.18(2) 0.16(2) 0.098(19) 0.039(18) 0.060(18) 0.01(2)
C93 0.081(15) 0.21(3) 0.077(16) -0.001(17) 0.038(13) 0.032(17)
C94 0.19(2) 0.12(2) 0.076(16) -0.013(15) 0.054(17) -0.039(19)
C95 0.040(10) 0.069(14) 0.068(13) -0.048(12) 0.021(9) -0.011(9)
C96A 0.11(2) 0.09(2) 0.059(18) -0.036(17) 0.023(17) 0.004(19)
C96B 0.11(2) 0.08(2) 0.08(2) -0.040(19) 0.03(2) -0.02(2)
C97A 0.10(2) 0.049(17) 0.065(18) -0.035(15) 0.040(16) 0.006(16)
C97B 0.10(2) 0.06(2) 0.07(2) -0.024(19) 0.045(19) 0.01(2)
C98A 0.10(2) 0.070(19) 0.09(2) -0.033(16) 0.065(16) -0.004(17)
C98B 0.11(2) 0.08(2) 0.06(2) -0.024(19) 0.02(2) 0.01(2)
C99 0.072(11) 0.049(10) 0.080(11) 0.005(9) 0.005(9) -0.010(9)
C100 0.067(10) 0.060(11) 0.085(12) -0.007(9) -0.006(9) 0.009(9)
C101 0.127(19) 0.068(15) 0.122(19) -0.037(15) 0.009(16) -0.002(14)
C102 0.082(15) 0.078(16) 0.032(10) 0.000(10) 0.024(10) -0.027(13)
C103 0.038(10) 0.083(15) 0.058(12) 0.004(11) 0.009(9) 0.008(10)
C104 0.065(14) 0.12(2) 0.045(12) -0.008(13) -0.020(10) -0.020(14)
C105 0.080(9) 0.077(9) 0.074(9) 0.004(6) 0.023(6) -0.010(6)
C106 0.116(14) 0.106(15) 0.113(15) -0.008(12) 0.013(11) -0.028(12)
C107 0.110(14) 0.128(15) 0.099(14) 0.004(11) 0.021(11) -0.029(12)
C108 0.080(12) 0.087(13) 0.095(13) 0.001(11) 0.001(10) -0.012(11)
C109 0.091(18) 0.091(19) 0.081(17) 0.012(15) -0.029(13) 0.006(15)
C110 0.24(3) 0.25(3) 0.18(3) -0.02(2) 0.08(2) 0.01(2)
N13 0.022(7) 0.114(16) 0.042(9) -0.028(10) 0.006(7) 0.029(9)
N15 0.074(13) 0.086(15) 0.059(12) -0.011(11) 0.010(10) 0.038(12)
N16 0.209(15) 0.150(14) 0.193(15) 0.068(13) -0.026(13) 0.011(13)
N18 0.101(18) 0.12(2) 0.039(11) -0.011(12) 0.022(11) 0.015(15)
N19 0.051(10) 0.102(16) 0.093(14) -0.014(12) 0.008(10) -0.019(10)
N20 0.120(16) 0.068(12) 0.027(8) 0.009(8) -0.026(9) -0.012(11)
N21 0.117(12) 0.091(11) 0.079(11) -0.015(9) 0.020(9) -0.040(10)
N22 0.170(18) 0.173(18) 0.184(18) -0.007(13) 0.004(13) -0.013(13)
N23 0.074(14) 0.087(16) 0.16(2) -0.021(16) 0.028(15) 0.003(12)
O30 0.056(7) 0.084(9) 0.141(11) -0.043(9) 0.038(8) -0.011(7)
O31 0.069(8) 0.118(10) 0.070(8) -0.028(8) -0.013(7) 0.043(8)
O32 0.144(12) 0.097(11) 0.094(10) 0.019(9) 0.057(9) 0.011(9)
O33 0.18(3) 0.19(3) 0.17(3) 0.03(2) 0.08(2) 0.11(2)
O34 0.079(10) 0.101(13) 0.102(13) -0.036(10) 0.037(10) 0.030(9)
O35 0.25(2) 0.23(2) 0.137(19) -0.017(18) 0.083(18) 0.02(2)
O39 0.102(13) 0.106(15) 0.073(11) -0.028(11) -0.009(10) 0.028(11)
O40 0.098(13) 0.100(14) 0.070(11) -0.011(10) -0.022(10) 0.014(11)
O41 0.082(12) 0.153(18) 0.169(18) -0.014(15) -0.007(12) 0.067(13)
O42 0.217(18) 0.117(15) 0.191(17) 0.058(14) -0.036(15) 0.007(15)
O43 0.188(13) 0.163(12) 0.182(13) 0.052(11) 0.014(10) 0.010(11)
O44 0.26(3) 0.22(2) 0.22(2) 0.10(2) -0.07(2) -0.02(2)
O48 0.035(8) 0.119(15) 0.109(14) 0.011(11) 0.015(8) 0.025(9)
O49 0.148(13) 0.152(14) 0.133(13) 0.017(11) 0.024(11) 0.042(11)
O50 0.112(14) 0.167(19) 0.102(14) 0.052(14) -0.005(12) 0.002(14)
O51 0.117(9) 0.127(10) 0.122(9) 0.006(6) 0.030(6) -0.027(6)
O52 0.058(7) 0.073(9) 0.116(10) -0.012(8) 0.021(7) -0.013(7)
O53 0.070(10) 0.085(12) 0.104(14) -0.040(11) 0.011(9) -0.021(9)
O54 0.106(10) 0.085(10) 0.096(10) -0.021(8) 0.042(8) -0.027(9)
O55 0.061(8) 0.037(7) 0.045(7) -0.007(6) -0.007(6) -0.003(6)
O56 0.061(9) 0.103(13) 0.064(9) -0.007(9) -0.004(7) -0.026(9)
O57 0.119(14) 0.077(12) 0.050(9) 0.006(8) -0.023(9) 0.002(10)
O58 0.095(10) 0.089(10) 0.094(10) -0.011(8) -0.028(8) 0.016(8)
S11 0.030(2) 0.066(4) 0.048(3) 0.011(3) 0.000(2) -0.015(2)
S12 0.032(2) 0.050(3) 0.031(2) 0.004(2) 0.0020(18) 0.004(2)
S13 0.046(3) 0.046(3) 0.043(3) -0.010(2) 0.008(2) 0.000(2)
S14 0.036(2) 0.036(3) 0.085(4) -0.024(3) 0.010(2) 0.001(2)
S15 0.030(2) 0.039(3) 0.045(3) -0.012(2) 0.0081(19) -0.0014(18)
S16 0.032(2) 0.045(3) 0.045(3) -0.018(2) 0.0058(19) 0.0048(19)
S17 0.028(2) 0.029(2) 0.060(3) -0.007(2) -0.0016(19) 0.0044(18)
S18 0.028(2) 0.044(3) 0.034(2) -0.0044(19) 0.0070(18) -0.0091(19)
S19 0.034(2) 0.045(3) 0.033(2) 0.006(2) 0.0065(19) -0.014(2)
S20 0.036(2) 0.056(3) 0.031(2) -0.003(2) 0.006(2) -0.010(2)
Ag1A 0.0459(8) 0.0444(9) 0.0423(8) -0.0016(7) -0.0010(6) 0.0062(7)
Ag1B 0.0391(7) 0.0417(8) 0.0564(9) 0.0124(7) 0.0092(6) 0.0006(7)
Ag1C 0.0381(8) 0.0437(9) 0.0622(10) 0.0129(8) 0.0097(7) 0.0027(7)
Ag4 0.0358(7) 0.0424(8) 0.0349(7) 0.0062(6) 0.0003(6) -0.0002(6)
Ag5 0.0400(7) 0.0295(7) 0.0454(8) -0.0030(6) 0.0104(6) -0.0083(6)
Ag6 0.0522(8) 0.0307(8) 0.0370(7) 0.0032(6) 0.0049(6) 0.0011(6)
Ag7 0.0319(7) 0.0534(9) 0.0462(8) -0.0002(7) -0.0012(6) -0.0125(7)
Ag8 0.0340(7) 0.0284(7) 0.0341(7) -0.0036(5) -0.0009(5) -0.0038(5)
Ag9 0.0390(7) 0.0337(7) 0.0334(7) 0.0010(6) -0.0042(6) -0.0049(6)
Ag10 0.0429(8) 0.0463(9) 0.0410(8) 0.0041(7) -0.0003(6) 0.0081(7)
Ag11 0.0573(9) 0.0435(9) 0.0415(8) -0.0012(7) -0.0062(7) 0.0143(7)
Ag12 0.0340(7) 0.0375(8) 0.0392(7) 0.0065(6) 0.0037(6) -0.0064(6)
Ag13 0.0339(7) 0.0304(7) 0.0349(7) -0.0024(6) -0.0022(5) -0.0044(6)
Ag14 0.0317(6) 0.0351(7) 0.0328(7) 0.0025(6) 0.0015(5) -0.0038(6)
Ag15 0.0456(8) 0.0362(8) 0.0353(7) 0.0014(6) -0.0027(6) -0.0113(6)
Ag16 0.0363(7) 0.0284(7) 0.0393(7) -0.0012(6) 0.0029(6) -0.0048(6)
Ag17 0.0341(7) 0.0414(8) 0.0430(8) 0.0017(6) 0.0009(6) 0.0029(6)
Ag18 0.0438(7) 0.0281(7) 0.0386(7) 0.0049(6) 0.0041(6) -0.0009(6)
Ag19 0.0314(7) 0.0481(9) 0.0416(7) -0.0003(6) -0.0016(6) -0.0095(6)
Ag20 0.0382(7) 0.0338(7) 0.0354(7) 0.0013(6) 0.0020(6) 0.0026(6)
Ag21 0.0905(12) 0.0438(9) 0.0552(10) 0.0032(7) -0.0167(9) -0.0200(9)
Ag22 0.0537(9) 0.0697(11) 0.0623(10) -0.0208(9) -0.0151(8) -0.0068(8)
C1 0.013(5) 0.024(6) 0.016(5) 0.002(4) -0.002(4) 0.002(4)
C2 0.052(11) 0.024(9) 0.044(11) 0.006(8) 0.011(9) -0.007(8)
C3 0.048(11) 0.105(17) 0.072(14) -0.012(13) 0.021(10) -0.008(12)
C4 0.091(15) 0.066(13) 0.080(14) 0.050(12) 0.051(12) 0.032(12)
C5 0.057(12) 0.042(12) 0.098(17) 0.015(11) 0.051(12) 0.019(10)
C6 0.041(9) 0.041(10) 0.043(10) 0.001(8) 0.007(8) -0.016(8)
C7 0.053(12) 0.13(2) 0.082(16) -0.028(16) 0.015(11) -0.054(14)
C8 0.16(2) 0.13(2) 0.14(2) 0.066(18) 0.052(18) 0.039(19)
C9 0.107(16) 0.094(16) 0.079(14) 0.001(13) 0.060(13) -0.010(13)
C10 0.077(14) 0.047(12) 0.031(10) 0.021(9) 0.010(9) 0.025(11)
C11 0.076(13) 0.095(15) 0.037(10) 0.010(10) 0.008(9) -0.029(12)
C12 0.059(12) 0.083(15) 0.025(9) 0.001(9) -0.003(8) -0.012(11)
C13 0.097(18) 0.11(2) 0.034(11) -0.026(12) 0.018(11) -0.018(16)
C14 0.117(19) 0.047(13) 0.042(11) -0.020(10) 0.026(12) 0.027(13)
C15 0.109(18) 0.065(14) 0.038(11) 0.012(10) 0.032(12) -0.012(13)
C16 0.087(17) 0.10(2) 0.087(18) -0.057(17) 0.000(14) -0.038(16)
C17 0.083(8) 0.083(9) 0.082(9) -0.011(5) 0.020(5) 0.007(5)
C18 0.024(7) 0.024(8) 0.044(9) -0.003(7) 0.015(7) 0.008(6)
C19 0.024(9) 0.068(14) 0.101(17) -0.008(12) 0.013(10) 0.010(9)
C20 0.062(12) 0.100(16) 0.089(15) -0.065(13) 0.009(11) 0.017(12)
C21 0.15(2) 0.055(14) 0.14(2) -0.022(14) 0.088(17) 0.016(14)
C22 0.056(8) 0.047(9) 0.122(12) -0.023(9) 0.017(9) 0.014(8)
C23 0.069(11) 0.045(10) 0.133(15) -0.001(11) 0.028(11) 0.026(9)
C24 0.042(8) 0.061(10) 0.126(13) -0.032(10) 0.047(9) 0.016(8)
C25 0.077(11) 0.071(11) 0.121(14) -0.031(11) 0.010(11) 0.025(10)
C26 0.063(11) 0.036(10) 0.017(7) -0.009(7) 0.008(7) -0.020(9)
C27 0.127(16) 0.134(17) 0.130(16) -0.046(12) 0.019(12) 0.017(12)
C28 0.121(18) 0.089(16) 0.055(12) -0.030(12) 0.027(12) -0.043(14)
C29 0.17(2) 0.14(2) 0.066(16) -0.037(16) -0.012(16) 0.025(19)
C30 0.019(8) 0.057(13) 0.051(11) -0.003(10) 0.003(8) -0.005(8)
C31 0.060(13) 0.069(15) 0.060(13) -0.001(11) 0.029(10) 0.010(11)
C32 0.045(11) 0.068(15) 0.088(17) -0.035(13) 0.002(11) -0.027(11)
C33 0.042(11) 0.109(19) 0.052(12) 0.008(12) 0.024(10) 0.000(12)
C34 0.072(13) 0.053(12) 0.032(10) -0.010(9) 0.028(9) -0.023(11)
C35 0.15(2) 0.061(14) 0.074(15) -0.006(12) 0.034(15) 0.002(14)
C36 0.132(16) 0.139(16) 0.116(15) 0.020(12) 0.050(12) -0.037(12)
C37 0.14(2) 0.086(17) 0.076(16) 0.007(14) 0.015(15) 0.023(16)
C38 0.039(7) 0.095(11) 0.049(8) 0.032(8) 0.021(6) 0.003(8)
C39A 0.039(9) 0.098(13) 0.048(10) 0.036(10) 0.021(8) -0.003(10)
C39B 0.042(10) 0.100(14) 0.051(11) 0.035(11) 0.019(9) 0.005(11)
C40A 0.050(9) 0.103(13) 0.050(10) 0.031(10) 0.020(9) 0.006(10)
C40B 0.043(10) 0.101(13) 0.049(11) 0.032(11) 0.029(9) 0.007(10)
C41A 0.044(9) 0.096(13) 0.048(10) 0.041(10) 0.025(8) 0.007(10)
C41B 0.041(10) 0.095(13) 0.049(11) 0.039(11) 0.021(9) 0.003(11)
C42 0.037(9) 0.040(10) 0.028(8) -0.010(7) 0.000(7) -0.004(7)
C43 0.056(11) 0.033(10) 0.048(10) 0.016(8) -0.030(9) 0.000(8)
C44 0.081(14) 0.090(15) 0.064(13) 0.011(12) -0.002(11) -0.015(12)
C45 0.065(12) 0.051(12) 0.033(9) -0.015(8) 0.002(9) -0.028(10)
C46 0.069(13) 0.024(10) 0.032(9) 0.005(7) -0.008(9) -0.007(9)
C47 0.077(14) 0.045(12) 0.079(15) -0.004(10) 0.023(12) -0.023(10)
C48 0.045(11) 0.064(16) 0.050(12) 0.011(11) 0.003(9) -0.023(11)
C49 0.062(14) 0.095(19) 0.066(15) -0.006(14) -0.004(12) -0.024(13)
C50 0.076(17) 0.12(2) 0.12(2) -0.01(2) 0.004(16) -0.058(17)
C51A 0.052(9) 0.039(8) 0.045(9) -0.001(8) -0.018(8) -0.007(8)
C51B 0.050(11) 0.039(9) 0.046(10) 0.006(9) -0.012(9) -0.011(10)
C52A 0.057(10) 0.040(9) 0.049(10) -0.003(8) -0.018(9) -0.006(9)
C52B 0.060(11) 0.039(10) 0.049(10) -0.001(9) -0.021(10) -0.010(10)
C53A 0.059(15) 0.075(16) 0.094(17) -0.022(15) -0.021(14) 0.006(14)
C53B 0.11(3) 0.05(2) 0.07(2) 0.00(2) -0.03(2) -0.04(2)
C54 0.108(13) 0.064(12) 0.091(13) -0.015(11) 0.009(11) 0.010(11)
C55 0.142(17) 0.115(16) 0.141(17) -0.008(12) -0.002(12) -0.007(12)
C56 0.075(16) 0.046(14) 0.12(2) -0.004(14) 0.014(15) -0.003(12)
C57 0.127(19) 0.062(15) 0.16(2) -0.043(15) 0.029(17) -0.029(14)
N1 0.070(9) 0.074(10) 0.061(9) -0.007(9) -0.021(8) -0.008(9)
N3 0.084(13) 0.039(10) 0.058(11) 0.011(9) -0.008(10) 0.005(9)
N4 0.032(8) 0.045(10) 0.065(11) 0.004(9) 0.018(8) 0.010(8)
N5 0.047(10) 0.066(12) 0.034(9) -0.011(9) 0.011(7) 0.015(9)
N6 0.072(10) 0.063(10) 0.084(11) 0.029(9) -0.024(9) -0.008(9)
N7 0.054(10) 0.061(11) 0.061(11) 0.019(9) -0.008(8) -0.012(8)
N8 0.087(12) 0.046(10) 0.033(8) 0.011(7) -0.016(8) -0.008(9)
N9 0.070(13) 0.14(2) 0.073(13) -0.048(14) 0.022(10) -0.050(14)
N10A 0.051(12) 0.034(9) 0.045(11) -0.008(8) -0.024(10) -0.020(10)
N10B 0.058(12) 0.038(9) 0.045(11) -0.007(9) -0.022(10) -0.012(11)
N11 0.065(12) 0.037(10) 0.107(16) -0.024(10) -0.013(11) -0.031(9)
N12 0.087(15) 0.070(14) 0.083(15) -0.030(12) 0.008(12) 0.002(12)
O1 0.071(8) 0.096(10) 0.099(10) -0.051(8) -0.021(7) 0.041(8)
O2 0.074(10) 0.075(11) 0.095(12) -0.026(9) 0.021(9) -0.036(9)
O3 0.148(11) 0.046(8) 0.077(9) 0.005(7) 0.012(8) 0.015(8)
O4A 0.077(11) 0.080(12) 0.066(10) -0.021(10) -0.025(9) -0.008(10)
O4B 0.075(15) 0.088(15) 0.074(14) -0.023(14) -0.031(14) -0.001(14)
O5A 0.078(12) 0.088(13) 0.062(11) -0.002(11) -0.031(10) -0.029(11)
O5B 0.080(17) 0.080(17) 0.077(16) 0.004(16) -0.021(16) 0.003(16)
O6A 0.077(12) 0.087(13) 0.077(12) 0.001(11) -0.023(10) 0.001(11)
O6B 0.087(15) 0.081(15) 0.062(14) -0.009(14) -0.029(13) -0.010(14)
O10 0.105(12) 0.026(7) 0.075(11) -0.013(7) -0.027(9) 0.001(8)
O11 0.097(10) 0.081(9) 0.091(10) -0.003(8) -0.028(8) 0.013(8)
O12 0.085(12) 0.073(12) 0.065(11) 0.004(9) -0.002(9) -0.017(10)
O13 0.082(11) 0.049(9) 0.076(11) 0.020(8) -0.011(9) 0.019(9)
O14 0.050(8) 0.090(12) 0.052(8) 0.037(8) 0.009(7) 0.030(8)
O15 0.050(8) 0.054(9) 0.064(9) 0.012(8) 0.011(7) 0.014(7)
O16 0.057(9) 0.066(10) 0.074(10) -0.014(9) -0.030(8) 0.014(8)
O17 0.089(11) 0.054(9) 0.053(9) 0.034(8) 0.031(8) 0.031(8)
O18 0.053(8) 0.054(9) 0.068(10) 0.000(7) -0.003(7) 0.019(7)
O19 0.114(14) 0.041(9) 0.068(11) 0.010(8) 0.025(10) -0.020(9)
O20 0.051(8) 0.089(12) 0.067(10) 0.037(9) -0.019(7) -0.007(8)
O0AA 0.127(12) 0.101(11) 0.102(11) 0.036(9) -0.017(9) -0.031(9)
O22 0.054(7) 0.021(6) 0.053(8) 0.008(5) -0.028(6) -0.013(6)
O23 0.036(7) 0.055(10) 0.085(10) -0.007(8) 0.024(7) -0.022(6)
O24 0.076(9) 0.046(8) 0.035(7) 0.002(6) -0.014(6) 0.014(7)
O25 0.041(7) 0.051(9) 0.060(9) -0.001(7) -0.013(6) 0.002(6)
O26 0.100(12) 0.051(9) 0.049(8) -0.005(7) -0.006(8) -0.032(9)
O27 0.060(9) 0.047(9) 0.067(10) 0.022(8) 0.000(7) -0.018(7)
O28 0.046(7) 0.044(8) 0.049(8) 0.002(6) -0.025(6) -0.004(6)
O29A 0.042(9) 0.039(8) 0.050(9) 0.009(7) -0.012(8) -0.010(8)
O29B 0.050(11) 0.045(9) 0.044(10) 0.006(9) -0.012(9) -0.011(10)
S1 0.028(2) 0.035(2) 0.030(2) 0.0069(18) 0.0018(16) -0.0067(17)
S2 0.026(2) 0.031(2) 0.029(2) 0.0008(17) 0.0013(17) -0.0050(17)
S3 0.035(2) 0.023(2) 0.036(2) 0.0018(18) 0.0058(18) 0.0023(18)
S4 0.042(2) 0.028(2) 0.033(2) -0.0016(19) 0.0059(19) 0.0000(19)
S5 0.035(2) 0.029(2) 0.030(2) 0.0025(18) 0.0026(17) -0.0045(18)
S6 0.024(2) 0.028(2) 0.043(2) -0.0090(19) 0.0010(17) 0.0028(17)
S7 0.031(2) 0.030(2) 0.030(2) -0.0035(17) 0.0090(17) -0.0042(17)
S8 0.031(2) 0.039(3) 0.028(2) 0.0064(18) 0.0020(17) -0.0098(18)
S9 0.029(2) 0.030(2) 0.025(2) 0.0036(17) -0.0004(16) -0.0027(17)
S10 0.038(2) 0.028(2) 0.029(2) -0.0046(18) 0.0045(18) -0.0020(18)
N2 0.062(10) 0.037(9) 0.028(7) 0.007(7) 0.024(7) 0.012(8)
O7A 0.081(15) 0.081(18) 0.055(14) 0.010(14) 0.000(13) 0.011(15)
O7B 0.082(16) 0.09(2) 0.079(17) 0.009(16) -0.025(14) 0.020(16)
O8A 0.067(15) 0.051(15) 0.083(16) 0.009(14) 0.026(13) -0.006(13)
O8B 0.054(12) 0.039(12) 0.075(14) 0.002(11) 0.018(11) -0.013(11)
O9A 0.083(16) 0.076(16) 0.082(16) 0.016(14) -0.007(14) 0.019(14)
O9B 0.082(17) 0.080(18) 0.102(18) 0.018(15) 0.025(15) -0.002(14)
N14 0.060(11) 0.042(10) 0.041(9) 0.009(8) -0.012(8) 0.005(8)
O36 0.084(11) 0.094(12) 0.104(13) -0.033(11) -0.007(10) 0.015(10)
O37 0.050(8) 0.069(10) 0.090(10) -0.033(8) -0.010(7) 0.016(7)
O38 0.103(12) 0.073(11) 0.070(10) -0.020(9) 0.006(9) -0.001(9)

loop_
_atom_type_symbol
_atom_type_description
_atom_type_scat_dispersion_real
_atom_type_scat_dispersion_imag
_atom_type_scat_source
C C 0.0033 0.0016 'International Tables Vol C Tables 4.2.6.8 and 6.1.1.4'
H H 0.0000 0.0000 'International Tables Vol C Tables 4.2.6.8 and 6.1.1.4'
Ag Ag -0.8971 1.1015 'International Tables Vol C Tables 4.2.6.8 and 6.1.1.4'
N N 0.0061 0.0033 'International Tables Vol C Tables 4.2.6.8 and 6.1.1.4'
O O 0.0106 0.0060 'International Tables Vol C Tables 4.2.6.8 and 6.1.1.4'
S S 0.1246 0.1234 'International Tables Vol C Tables 4.2.6.8 and 6.1.1.4'

loop_
_geom_angle_atom_site_label_1
_geom_angle_atom_site_label_2
_geom_angle_atom_site_label_3
_geom_angle
O46 Ag1 N17 31.6(14)
O46 Ag1 S11 112.6(12)
N17 Ag1 S11 142.6(17)
O46 Ag1 S17 126.5(14)
N17 Ag1 S17 96.8(13)
S11 Ag1 S17 110.6(8)
O46 Ag1 Ag24 100.2(14)
N17 Ag1 Ag24 110.3(14)
S11 Ag1 Ag24 51.6(2)
S17 Ag1 Ag24 83.2(3)
O46 Ag1 Ag30 79.5(14)
N17 Ag1 Ag30 60.9(11)
S11 Ag1 Ag30 116.9(4)
S17 Ag1 Ag30 53.2(2)
Ag24 Ag1 Ag30 65.4(3)
S14 Ag2 S13 160.2(4)
S14 Ag2 O32 88.2(5)
S13 Ag2 O32 109.3(5)
S14 Ag2 Ag34 53.9(2)
S13 Ag2 Ag34 113.8(3)
O32 Ag2 Ag34 93.9(5)
S14 Ag2 Ag33 115.4(4)
S13 Ag2 Ag33 53.90(18)
O32 Ag2 Ag33 99.8(5)
Ag34 Ag2 Ag33 61.6(2)
S14 Ag2 Ag26 50.06(15)
S13 Ag2 Ag26 148.6(4)
O32 Ag2 Ag26 55.0(5)
Ag34 Ag2 Ag26 95.48(14)
Ag33 Ag2 Ag26 146.5(2)
S17 Ag3 S16 161.7(4)
S17 Ag3 O30 111.5(5)
S16 Ag3 O30 83.9(5)
S17 Ag3 Ag43 55.5(3)
S16 Ag3 Ag43 111.9(3)
O30 Ag3 Ag43 106.2(5)
S17 Ag3 Ag29 115.7(4)
S16 Ag3 Ag29 52.90(16)
O30 Ag3 Ag29 88.3(4)
Ag43 Ag3 Ag29 60.2(2)
S11 Ag23 S15 159.42(17)
S11 Ag23 O30 95.1(5)
S15 Ag23 O30 100.8(5)
S11 Ag23 Ag28 111.72(15)
S15 Ag23 Ag28 54.69(11)
O30 Ag23 Ag28 93.6(4)
S11 Ag23 Ag29 52.28(14)
S15 Ag23 Ag29 114.39(12)
O30 Ag23 Ag29 89.9(4)
Ag28 Ag23 Ag29 60.19(5)
S11 Ag23 Ag24 46.06(12)
S15 Ag23 Ag24 154.09(13)
O30 Ag23 Ag24 65.5(5)
Ag28 Ag23 Ag24 143.12(7)
Ag29 Ag23 Ag24 88.43(6)
S11 Ag24 S12 161.39(19)
S11 Ag24 Ag1 59.0(4)
S12 Ag24 Ag1 107.4(5)
S11 Ag24 Ag30 117.77(16)
S12 Ag24 Ag30 51.57(12)
Ag1 Ag24 Ag30 58.9(4)
S11 Ag24 Ag43 52.28(16)
S12 Ag24 Ag43 117.42(18)
Ag30 Ag24 Ag43 66.35(11)
S11 Ag24 Ag25 151.70(15)
S12 Ag24 Ag25 46.40(12)
Ag1 Ag24 Ag25 143.8(2)
Ag30 Ag24 Ag25 86.49(5)
Ag43 Ag24 Ag25 143.47(10)
S11 Ag24 Ag23 46.27(13)
S12 Ag24 Ag23 151.95(14)
Ag1 Ag24 Ag23 98.1(6)
Ag30 Ag24 Ag23 143.68(7)
Ag43 Ag24 Ag23 85.81(17)
Ag25 Ag24 Ag23 105.60(6)
S13 Ag25 S12 161.07(17)
S13 Ag25 O31 104.2(5)
S12 Ag25 O31 90.5(5)
S13 Ag25 Ag32 54.71(12)
S12 Ag25 Ag32 112.88(12)
O31 Ag25 Ag32 95.6(4)
S13 Ag25 Ag31 114.64(13)
S12 Ag25 Ag31 52.83(11)
O31 Ag25 Ag31 89.1(3)
Ag32 Ag25 Ag31 60.51(5)
S13 Ag25 Ag44 51.0(5)
S12 Ag25 Ag44 146.8(6)
O31 Ag25 Ag44 74.8(5)
Ag32 Ag25 Ag44 98.4(7)
Ag31 Ag25 Ag44 152.5(8)
S13 Ag25 Ag24 152.25(13)
S12 Ag25 Ag24 46.36(11)
O31 Ag25 Ag24 60.7(5)
Ag32 Ag25 Ag24 143.30(7)
Ag31 Ag25 Ag24 89.58(6)
Ag44 Ag25 Ag24 101.2(5)
S15 Ag26 S14 155.1(2)
S15 Ag26 Ag44 145.0(8)
S14 Ag26 Ag44 59.7(8)
S15 Ag26 Ag35 108.18(14)
S14 Ag26 Ag35 51.42(15)
Ag44 Ag26 Ag35 104.2(9)
S15 Ag26 Ag2 156.7(2)
S14 Ag26 Ag2 48.09(19)
Ag35 Ag26 Ag2 90.05(18)
S15 Ag26 Ag27 48.59(12)
S14 Ag26 Ag27 111.69(16)
Ag44 Ag26 Ag27 153.5(7)
Ag35 Ag26 Ag27 60.54(6)
Ag2 Ag26 Ag27 142.32(15)
O54 Ag27 O39 82.1(6)
O54 Ag27 S15 128.3(5)
O39 Ag27 S15 114.0(5)
O54 Ag27 S20 101.5(4)
O39 Ag27 S20 109.5(5)
S15 Ag27 S20 116.14(15)
O54 Ag27 Ag39 94.8(5)
O39 Ag27 Ag39 159.4(5)
S15 Ag27 Ag39 83.98(11)
S20 Ag27 Ag39 50.93(12)
O54 Ag27 Ag28 79.9(5)
O39 Ag27 Ag28 136.2(5)
S15 Ag27 Ag28 53.89(11)
S20 Ag27 Ag28 113.07(13)
Ag39 Ag27 Ag28 62.20(5)
O54 Ag27 Ag35 130.5(5)
O39 Ag27 Ag35 76.6(5)
S15 Ag27 Ag35 101.25(12)
S20 Ag27 Ag35 47.98(13)
Ag39 Ag27 Ag35 90.42(7)
Ag28 Ag27 Ag35 142.57(7)
O54 Ag27 Ag26 170.5(5)
O39 Ag27 Ag26 107.0(4)
S15 Ag27 Ag26 45.97(11)
S20 Ag27 Ag26 78.29(11)
Ag39 Ag27 Ag26 77.65(5)
Ag28 Ag27 Ag26 91.42(6)
Ag35 Ag27 Ag26 56.11(6)
O53 Ag28 O52 84.8(6)
O53 Ag28 S16 119.6(4)
O52 Ag28 S16 108.6(4)
O53 Ag28 S15 105.6(4)
O52 Ag28 S15 113.8(4)
S16 Ag28 S15 119.51(15)
O53 Ag28 Ag23 155.0(4)
O52 Ag28 Ag23 97.2(4)
S16 Ag28 Ag23 83.49(11)
S15 Ag28 Ag23 50.79(11)
O53 Ag28 Ag27 71.2(5)
O52 Ag28 Ag27 144.5(4)
S16 Ag28 Ag27 106.02(13)
S15 Ag28 Ag27 52.41(12)
Ag23 Ag28 Ag27 94.43(6)
O53 Ag28 Ag29 139.4(4)
O52 Ag28 Ag29 65.4(4)
S16 Ag28 Ag29 53.30(13)
S15 Ag28 Ag29 111.28(12)
Ag23 Ag28 Ag29 60.95(5)
Ag27 Ag28 Ag29 147.11(6)
O53 Ag28 Ag39 108.9(5)
O52 Ag28 Ag39 157.3(4)
S16 Ag28 Ag39 49.10(12)
S15 Ag28 Ag39 80.70(11)
Ag23 Ag28 Ag39 78.09(5)
Ag27 Ag28 Ag39 58.17(5)
Ag29 Ag28 Ag39 93.47(5)
O51 Ag29 S11 125.1(6)
O51 Ag29 S16 108.7(6)
S11 Ag29 S16 119.15(17)
O51 Ag29 Ag43 136.5(7)
S11 Ag29 Ag43 54.2(2)
S16 Ag29 Ag43 104.21(18)
O51 Ag29 Ag28 79.8(7)
S11 Ag29 Ag28 108.07(15)
S16 Ag29 Ag28 53.03(11)
Ag43 Ag29 Ag28 143.59(9)
O51 Ag29 Ag23 118.5(5)
S11 Ag29 Ag23 49.91(14)
S16 Ag29 Ag23 82.04(12)
Ag43 Ag29 Ag23 93.20(16)
Ag28 Ag29 Ag23 58.86(5)
O51 Ag29 Ag3 153.5(6)
S11 Ag29 Ag3 81.42(15)
S16 Ag29 Ag3 49.26(19)
Ag43 Ag29 Ag3 56.0(2)
Ag28 Ag29 Ag3 92.68(19)
Ag23 Ag29 Ag3 77.09(13)
O45 Ag30 S12 114.0(12)
O45 Ag30 S17 114.5(12)
S12 Ag30 S17 119.17(15)
O45 Ag30 Ag1 77.1(12)
S12 Ag30 Ag1 101.7(2)
S17 Ag30 Ag1 57.6(5)
O45 Ag30 Ag36 160.7(12)
S12 Ag30 Ag36 85.26(12)
S17 Ag30 Ag36 50.83(12)
Ag1 Ag30 Ag36 99.5(5)
O45 Ag30 Ag31 128.9(11)
S12 Ag30 Ag31 51.29(11)
S17 Ag30 Ag31 113.72(13)
Ag1 Ag30 Ag31 146.3(3)
Ag36 Ag30 Ag31 62.93(5)
O45 Ag30 Ag24 112.6(10)
S12 Ag30 Ag24 48.69(11)
S17 Ag30 Ag24 79.81(11)
Ag1 Ag30 Ag24 55.7(2)
Ag36 Ag30 Ag24 79.34(6)
Ag31 Ag30 Ag24 91.58(6)
O58 Ag31 O49 73.4(8)
O58 Ag31 S12 119.4(6)
O49 Ag31 S12 98.7(7)
O58 Ag31 S18 116.9(6)
O49 Ag31 S18 116.8(6)
S12 Ag31 S18 119.63(15)
O58 Ag31 Ag25 120.3(5)
O49 Ag31 Ag25 149.0(7)
S12 Ag31 Ag25 50.35(12)
S18 Ag31 Ag25 83.35(11)
O58 Ag31 Ag32 87.9(5)
O49 Ag31 Ag32 151.3(7)
S12 Ag31 Ag32 109.57(12)
S18 Ag31 Ag32 52.73(11)
Ag25 Ag31 Ag32 59.65(5)
O58 Ag31 Ag30 128.4(5)
O49 Ag31 Ag30 60.9(7)
S12 Ag31 Ag30 51.79(12)
S18 Ag31 Ag30 104.89(12)
Ag25 Ag31 Ag30 92.22(6)
Ag32 Ag31 Ag30 143.28(6)
O58 Ag31 Ag36 157.6(6)
O49 Ag31 Ag36 97.1(6)
S12 Ag31 Ag36 81.59(11)
S18 Ag31 Ag36 48.79(11)
Ag25 Ag31 Ag36 78.22(5)
Ag32 Ag31 Ag36 92.12(5)
Ag30 Ag31 Ag36 56.92(5)
O56 Ag32 O57 85.5(6)
O56 Ag32 S18 122.8(4)
O57 Ag32 S18 108.1(5)
O56 Ag32 S13 103.6(4)
O57 Ag32 S13 111.6(5)
S18 Ag32 S13 119.97(15)
O56 Ag32 Ag33 70.3(4)
O57 Ag32 Ag33 145.4(4)
S18 Ag32 Ag33 105.83(12)
S13 Ag32 Ag33 54.33(13)
O56 Ag32 Ag25 152.2(4)
O57 Ag32 Ag25 96.6(5)
S18 Ag32 Ag25 83.00(11)
S13 Ag32 Ag25 49.86(13)
Ag33 Ag32 Ag25 94.23(6)
O56 Ag32 Ag31 142.8(4)
O57 Ag32 Ag31 66.5(4)
S18 Ag32 Ag31 51.87(11)
S13 Ag32 Ag31 109.17(13)
Ag33 Ag32 Ag31 144.97(6)
Ag25 Ag32 Ag31 59.83(5)
O56 Ag32 Ag37 110.1(4)
O57 Ag32 Ag37 157.3(4)
S18 Ag32 Ag37 49.78(11)
S13 Ag32 Ag37 81.42(12)
Ag33 Ag32 Ag37 57.36(5)
Ag25 Ag32 Ag37 77.37(5)
Ag31 Ag32 Ag37 91.99(5)
O55 Ag33 S19 128.9(4)
O55 Ag33 S13 111.4(4)
S19 Ag33 S13 119.58(16)
O55 Ag33 Ag37 133.9(3)
S19 Ag33 Ag37 52.36(12)
S13 Ag33 Ag37 84.60(12)
O55 Ag33 Ag32 91.2(3)
S19 Ag33 Ag32 115.05(13)
S13 Ag33 Ag32 53.87(12)
Ag37 Ag33 Ag32 62.96(5)
O55 Ag33 Ag2 144.1(3)
S19 Ag33 Ag2 79.86(13)
S13 Ag33 Ag2 48.51(16)
Ag37 Ag33 Ag2 78.99(9)
Ag32 Ag33 Ag2 94.30(14)
O55 Ag33 Ag34 120.3(3)
S19 Ag33 Ag34 51.34(12)
S13 Ag33 Ag34 103.88(13)
Ag37 Ag33 Ag34 94.95(7)
Ag32 Ag33 Ag34 147.81(7)
Ag2 Ag33 Ag34 56.80(14)
O43 Ag34 N23 89.3(9)
O43 Ag34 S14 105.1(7)
N23 Ag34 S14 113.7(6)
O43 Ag34 S19 119.4(8)
N23 Ag34 S19 108.7(5)
S14 Ag34 S19 117.40(17)
O43 Ag34 Ag2 154.7(8)
N23 Ag34 Ag2 94.4(7)
S14 Ag34 Ag2 50.76(17)
S19 Ag34 Ag2 82.98(13)
O43 Ag34 Ag33 140.8(6)
N23 Ag34 Ag33 65.3(6)
S14 Ag34 Ag33 112.25(16)
S19 Ag34 Ag33 51.42(11)
Ag2 Ag34 Ag33 61.59(10)
O42 Ag35 S20 109.3(9)
O42 Ag35 S14 109.8(8)
S20 Ag35 S14 120.98(19)
O42 Ag35 O40 95.3(8)
S20 Ag35 O40 117.9(5)
S14 Ag35 O40 100.4(4)
O42 Ag35 Ag26 160.6(8)
S20 Ag35 Ag26 84.96(13)
S14 Ag35 Ag26 50.76(14)
O40 Ag35 Ag26 89.1(5)
O42 Ag35 Ag27 135.9(8)
S20 Ag35 Ag27 51.32(12)
S14 Ag35 Ag27 113.83(17)
O40 Ag35 Ag27 71.1(5)
Ag26 Ag35 Ag27 63.35(7)
O42 Ag35 Ag38 102.8(7)
S20 Ag35 Ag38 48.05(12)
S14 Ag35 Ag38 81.28(13)
O40 Ag35 Ag38 160.1(5)
Ag26 Ag35 Ag38 76.58(7)
Ag27 Ag35 Ag38 90.01(7)
S17 Ag36 S18 160.71(17)
S17 Ag36 O31 105.9(5)
S18 Ag36 O31 86.5(4)
S17 Ag36 Ag30 54.60(13)
S18 Ag36 Ag30 109.64(12)
O31 Ag36 Ag30 99.2(5)
S17 Ag36 Ag31 114.69(14)
S18 Ag36 Ag31 50.38(11)
O31 Ag36 Ag31 85.9(3)
Ag30 Ag36 Ag31 60.15(5)
S17 Ag36 Ag37 151.81(12)
S18 Ag36 Ag37 47.34(11)
O31 Ag36 Ag37 54.8(5)
Ag30 Ag36 Ag37 140.56(7)
Ag31 Ag36 Ag37 86.45(5)
S17 Ag36 Ag42 50.5(12)
S18 Ag36 Ag42 148.7(11)
O31 Ag36 Ag42 71.5(7)
Ag30 Ag36 Ag42 96.0(14)
Ag31 Ag36 Ag42 144.4(10)
Ag37 Ag36 Ag42 101.4(11)
S18 Ag37 S19 157.68(16)
S18 Ag37 Ag33 110.63(12)
S19 Ag37 Ag33 54.42(12)
S18 Ag37 Ag32 52.38(11)
S19 Ag37 Ag32 113.84(13)
Ag33 Ag37 Ag32 59.68(5)
S18 Ag37 Ag38 154.48(13)
S19 Ag37 Ag38 47.26(11)
Ag33 Ag37 Ag38 92.44(6)
Ag32 Ag37 Ag38 144.18(6)
S18 Ag37 Ag36 47.42(11)
S19 Ag37 Ag36 154.15(12)
Ag33 Ag37 Ag36 145.05(6)
Ag32 Ag37 Ag36 89.43(5)
Ag38 Ag37 Ag36 107.16(6)
O32 Ag38 S19 93.1(6)
O32 Ag38 S20 101.5(6)
S19 Ag38 S20 153.02(19)
O32 Ag38 Ag35 90.5(5)
S19 Ag38 Ag35 110.05(14)
S20 Ag38 Ag35 48.03(13)
O32 Ag38 Ag39 72.2(5)
S19 Ag38 Ag39 159.38(13)
S20 Ag38 Ag39 47.28(13)
Ag35 Ag38 Ag39 85.13(6)
O32 Ag38 Ag37 63.3(5)
S19 Ag38 Ag37 47.50(11)
S20 Ag38 Ag37 158.95(14)
Ag35 Ag38 Ag37 139.95(7)
Ag39 Ag38 Ag37 111.94(6)
S16 Ag39 S20 160.97(17)
S16 Ag39 Ag27 111.36(12)
S20 Ag39 Ag27 55.47(12)
S16 Ag39 Ag42 49.8(12)
S20 Ag39 Ag42 148.8(12)
Ag27 Ag39 Ag42 146.6(13)
S16 Ag39 Ag28 53.11(11)
S20 Ag39 Ag28 115.04(12)
Ag27 Ag39 Ag28 59.63(5)
Ag42 Ag39 Ag28 92.1(14)
S16 Ag39 Ag38 150.79(13)
S20 Ag39 Ag38 47.91(11)
Ag27 Ag39 Ag38 94.45(6)
Ag42 Ag39 Ag38 101.0(12)
Ag28 Ag39 Ag38 144.02(6)
N19 Ag40 N20 170.7(7)
N19 Ag40 O53 118.0(7)
N20 Ag40 O53 70.6(6)
N21 Ag41 N22 162.0(10)
O30 Ag42 S16 87.7(12)
O30 Ag42 S17 110.2(13)
S16 Ag42 S17 145(3)
O30 Ag42 Ag39 56.8(11)
S16 Ag42 Ag39 49.8(7)
S17 Ag42 Ag39 164(2)
O30 Ag42 Ag36 80.6(12)
S16 Ag42 Ag36 167(2)
S17 Ag42 Ag36 46.5(6)
Ag39 Ag42 Ag36 118(2)
S17 Ag43 S11 119.5(2)
S17 Ag43 Ag3 52.04(19)
S11 Ag43 Ag3 85.3(2)
S17 Ag43 Ag29 115.8(4)
S11 Ag43 Ag29 52.19(16)
Ag3 Ag43 Ag29 63.8(2)
S17 Ag43 Ag24 80.0(2)
S11 Ag43 Ag24 47.98(18)
Ag3 Ag43 Ag24 79.16(14)
Ag29 Ag43 Ag24 92.22(9)
O33 Ag44 S13 131.0(17)
O33 Ag44 O32 105.8(12)
S13 Ag44 O32 107.4(9)
O33 Ag44 S14 89.3(8)
S13 Ag44 S14 130.7(17)
O32 Ag44 S14 80.8(9)
O33 Ag44 Ag26 59.5(9)
S13 Ag44 Ag26 165.5(8)
O32 Ag44 Ag26 58.1(5)
S14 Ag44 Ag26 51.0(2)
O33 Ag44 Ag25 101.8(16)
S13 Ag44 Ag25 49.9(3)
O32 Ag44 Ag25 81.9(6)
S14 Ag44 Ag25 161.4(10)
Ag26 Ag44 Ag25 122.9(9)
N23 C4CA C1CA 165(5)
O31 C58 O30 128.4(19)
O31 C58 O32 114.3(19)
O30 C58 O32 116.8(19)
C60 C59 C61 111(2)
C60 C59 C62 111.4(18)
C61 C59 C62 110.9(19)
C60 C59 S19 106.6(14)
C61 C59 S19 108.3(13)
C62 C59 S19 108.0(13)
C64 C63 C66 115.2(19)
C64 C63 C65 111.5(18)
C66 C63 C65 107.5(18)
C64 C63 S18 108.7(13)
C66 C63 S18 107.1(13)
C65 C63 S18 106.5(13)
C69 C67 C68 115.2(18)
C69 C67 C70 111(2)
C68 C67 C70 104.9(19)
C69 C67 S17 111.8(17)
C68 C67 S17 105.3(16)
C70 C67 S17 108.1(12)
C73 C71 C72 115(2)
C73 C71 C74 109(2)
C72 C71 C74 111(2)
C73 C71 S16 108.1(15)
C72 C71 S16 107.8(14)
C74 C71 S16 105.1(18)
C77 C75 C78 110.3(19)
C77 C75 C76 113.8(19)
C78 C75 C76 111.7(18)
C77 C75 S20 109.8(14)
C78 C75 S20 105.1(14)
C76 C75 S20 105.7(13)
C81 C79 C82 112(2)
C81 C79 C80 113(2)
C82 C79 C80 109(2)
C81 C79 S14 108.0(18)
C82 C79 S14 109.8(15)
C80 C79 S14 104.7(14)
C86 C83 C84 115(2)
C86 C83 C85 107(2)
C84 C83 C85 111(2)
C86 C83 S15 107.4(16)
C84 C83 S15 108.3(14)
C85 C83 S15 108.0(13)
C88 C87 C90 111.8(14)
C88 C87 C89 111.4(14)
C90 C87 C89 111.9(13)
C88 C87 S11 108.6(18)
C90 C87 S11 104.8(15)
C89 C87 S11 108(2)
C93 C91 C94 110.7(16)
C93 C91 C92 113(2)
C94 C91 C92 109.8(15)
C93 C91 S12 106.2(14)
C94 C91 S12 107.8(15)
C92 C91 S12 109.2(17)
C96A C95 C98A 121(2)
C96B C95 C98B 118(3)
C96B C95 C97B 102(3)
C98B C95 C97B 103(2)
C96A C95 C97A 109(2)
C98A C95 C97A 106(2)
C96B C95 S13 114(2)
C96A C95 S13 108.4(16)
C98A C95 S13 106.4(15)
C98B C95 S13 107(2)
C97B C95 S13 111(2)
C97A C95 S13 105.2(15)
O51 C99 O52 103(2)
O51 C99 C100 135(2)
O52 C99 C100 122(2)
N19 C100 C99 104.8(18)
N19 C100 C101 120(2)
C99 C100 C101 108(2)
O54 C102 O53 125(2)
O54 C102 C103 119.1(19)
O53 C102 C103 111.9(19)
N20 C103 C102 116.6(17)
N20 C103 C104 108.7(15)
C102 C103 C104 110.2(18)
O55 C105 O56 143(3)
O55 C105 C106 104(2)
O56 C105 C106 113(2)
N21 C106 C107 102(2)
N21 C106 C105 107(2)
C107 C106 C105 105(2)
O57 C108 O58 121(3)
O57 C108 C109 121(3)
O58 C108 C109 117(3)
N22 C109 C110 136(4)
N22 C109 C108 107(3)
C110 C109 C108 96(3)
O35 N13 O34 129(3)
O35 N13 O33 113(3)
O34 N13 O33 115(2)
O41 N15 O40 124(2)
O41 N15 O39 115(2)
O40 N15 O39 121(2)
O44 N16 O43 114(4)
O44 N16 O42 122(2)
O43 N16 O42 123(2)
O45 N17 O46 121(4)
O45 N17 O47 114(2)
O46 N17 O47 115(2)
O45 N17 Ag1 118(4)
O46 N17 Ag1 63(4)
O47 N17 Ag1 117(4)
O50 N18 O49 114(2)
O50 N18 O48 121(2)
O49 N18 O48 124(2)
C100 N19 Ag40 113.8(15)
C103 N20 Ag40 113.1(11)
C106 N21 Ag41 122(2)
C109 N22 Ag41 104(2)
C4CA N23 Ag34 166(3)
C58 O30 Ag42 119.8(19)
C58 O30 Ag23 122.8(13)
Ag42 O30 Ag23 111(2)
C58 O30 Ag3 123.6(12)
Ag23 O30 Ag3 103.6(6)
C58 O31 Ag36 127.3(14)
C58 O31 Ag25 124.7(13)
Ag36 O31 Ag25 106.7(5)
C58 O32 Ag38 124.4(15)
C58 O32 Ag2 125.5(15)
Ag38 O32 Ag2 104.5(8)
C58 O32 Ag44 110.9(16)
Ag38 O32 Ag44 122.0(13)
N13 O33 Ag44 92.0(19)
N15 O39 Ag27 125.2(14)
N15 O40 Ag35 129.5(16)
N16 O42 Ag35 112(3)
N16 O43 Ag34 122(2)
N17 O45 Ag30 103(4)
N17 O46 Ag1 86(5)
N18 O49 Ag31 132(2)
C99 O51 Ag29 140(2)
C99 O52 Ag28 129.3(16)
C102 O53 Ag28 126.4(14)
C102 O53 Ag40 113.7(14)
Ag28 O53 Ag40 115.9(8)
C102 O54 Ag27 117.6(16)
C105 O55 Ag33 104.5(15)
C105 O56 Ag32 128.3(15)
C108 O57 Ag32 142(2)
C108 O58 Ag31 116.7(17)
C87 S11 Ag24 115.9(6)
C87 S11 Ag23 117.0(7)
Ag24 S11 Ag23 87.67(19)
C87 S11 Ag29 111.2(6)
Ag24 S11 Ag29 132.2(2)
Ag23 S11 Ag29 77.81(16)
C87 S11 Ag43 115.2(7)
Ag24 S11 Ag43 79.7(2)
Ag23 S11 Ag43 126.5(3)
Ag29 S11 Ag43 73.6(3)
C87 S11 Ag1 105.4(8)
Ag24 S11 Ag1 69.4(4)
Ag23 S11 Ag1 137.3(4)
Ag29 S11 Ag1 91.3(7)
C91 S12 Ag24 114.6(5)
C91 S12 Ag25 116.4(7)
Ag24 S12 Ag25 87.24(15)
C91 S12 Ag31 112.2(5)
Ag24 S12 Ag31 132.8(2)
Ag25 S12 Ag31 76.83(15)
C91 S12 Ag30 113.9(6)
Ag24 S12 Ag30 79.74(15)
Ag25 S12 Ag30 128.91(19)
Ag31 S12 Ag30 76.92(14)
C95 S13 Ag2 118.0(6)
C95 S13 Ag25 114.8(6)
Ag2 S13 Ag25 93.1(3)
C95 S13 Ag44 113.1(7)
Ag25 S13 Ag44 79.1(8)
C95 S13 Ag32 110.5(6)
Ag2 S13 Ag32 130.3(2)
Ag25 S13 Ag32 75.43(16)
Ag44 S13 Ag32 135.6(4)
C95 S13 Ag33 116.5(6)
Ag2 S13 Ag33 77.6(3)
Ag25 S13 Ag33 126.0(2)
Ag44 S13 Ag33 95.7(11)
Ag32 S13 Ag33 71.80(14)
C79 S14 Ag2 116.4(8)
C79 S14 Ag26 114.9(8)
Ag2 S14 Ag26 81.8(3)
C79 S14 Ag35 112.0(8)
Ag2 S14 Ag35 131.6(2)
Ag26 S14 Ag35 77.82(16)
C79 S14 Ag34 110.8(8)
Ag2 S14 Ag34 75.3(3)
Ag26 S14 Ag34 134.1(2)
Ag35 S14 Ag34 88.4(2)
C79 S14 Ag44 111.9(9)
Ag26 S14 Ag44 69.3(6)
Ag35 S14 Ag44 133.1(3)
Ag34 S14 Ag44 91.2(8)
C83 S15 Ag26 114.6(5)
C83 S15 Ag23 113.0(6)
Ag26 S15 Ag23 88.46(16)
C83 S15 Ag27 115.9(6)
Ag26 S15 Ag27 85.45(16)
Ag23 S15 Ag27 128.49(18)
C83 S15 Ag28 111.5(5)
Ag26 S15 Ag28 133.88(19)
Ag23 S15 Ag28 74.52(14)
Ag27 S15 Ag28 73.70(13)
C71 S16 Ag39 117.7(8)
C71 S16 Ag42 117.0(10)
Ag39 S16 Ag42 80.4(17)
C71 S16 Ag3 116.6(7)
Ag39 S16 Ag3 89.2(3)
C71 S16 Ag28 113.6(6)
Ag39 S16 Ag28 77.79(14)
Ag42 S16 Ag28 129.3(8)
Ag3 S16 Ag28 128.4(2)
C71 S16 Ag29 111.4(8)
Ag39 S16 Ag29 129.80(19)
Ag42 S16 Ag29 86.8(19)
Ag3 S16 Ag29 77.8(3)
Ag28 S16 Ag29 73.67(14)
C67 S17 Ag3 112.6(7)
C67 S17 Ag36 115.5(8)
Ag3 S17 Ag36 90.5(3)
C67 S17 Ag43 109.9(8)
Ag3 S17 Ag43 72.4(3)
Ag36 S17 Ag43 134.6(3)
C67 S17 Ag30 114.2(7)
Ag3 S17 Ag30 132.9(2)
Ag36 S17 Ag30 74.57(14)
Ag43 S17 Ag30 86.9(4)
C67 S17 Ag42 112.3(10)
Ag36 S17 Ag42 83.0(15)
Ag30 S17 Ag42 133.3(7)
C67 S17 Ag1 114.5(8)
Ag36 S17 Ag1 126.7(4)
Ag30 S17 Ag1 69.2(7)
Ag42 S17 Ag1 94.5(18)
C63 S18 Ag37 117.0(7)
C63 S18 Ag36 118.1(6)
Ag37 S18 Ag36 85.23(14)
C63 S18 Ag31 112.9(7)
Ag37 S18 Ag31 129.02(18)
Ag36 S18 Ag31 80.83(14)
C63 S18 Ag32 110.6(6)
Ag37 S18 Ag32 77.84(15)
Ag36 S18 Ag32 130.97(18)
Ag31 S18 Ag32 75.40(13)
C59 S19 Ag38 112.8(6)
C59 S19 Ag37 112.4(7)
Ag38 S19 Ag37 85.24(16)
C59 S19 Ag34 116.3(7)
Ag38 S19 Ag34 86.00(15)
Ag37 S19 Ag34 129.99(19)
C59 S19 Ag33 114.6(6)
Ag38 S19 Ag33 132.44(18)
Ag37 S19 Ag33 73.22(13)
Ag34 S19 Ag33 77.24(16)
C75 S20 Ag39 113.0(7)
C75 S20 Ag35 114.8(7)
Ag39 S20 Ag35 131.2(2)
C75 S20 Ag38 115.0(7)
Ag39 S20 Ag38 84.81(16)
Ag35 S20 Ag38 83.92(17)
C75 S20 Ag27 111.2(7)
Ag39 S20 Ag27 73.60(14)
Ag35 S20 Ag27 80.70(16)
Ag38 S20 Ag27 133.6(2)
O13 Ag1A S6 117.2(4)
O13 Ag1A S5 114.7(4)
S6 Ag1A S5 124.23(15)
O13 Ag1A Ag16 119.8(4)
S6 Ag1A Ag16 51.44(11)
S5 Ag1A Ag16 85.65(11)
O13 Ag1A Ag7 155.5(4)
S6 Ag1A Ag7 85.12(10)
S5 Ag1A Ag7 50.66(10)
Ag16 Ag1A Ag7 81.38(5)
O13 Ag1A Ag14 89.1(4)
S6 Ag1A Ag14 112.23(12)
S5 Ag1A Ag14 49.72(10)
Ag16 Ag1A Ag14 61.12(4)
Ag7 Ag1A Ag14 91.50(5)
O13 Ag1A Ag1C 125.4(4)
S6 Ag1A Ag1C 49.28(10)
S5 Ag1A Ag1C 110.78(11)
Ag16 Ag1A Ag1C 91.78(5)
Ag7 Ag1A Ag1C 60.56(5)
Ag14 Ag1A Ag1C 144.79(6)
O20 Ag1B N12 82.1(7)
O20 Ag1B S3 111.8(4)
N12 Ag1B S3 111.6(6)
O20 Ag1B S8 117.9(4)
N12 Ag1B S8 110.5(5)
S3 Ag1B S8 117.58(14)
O20 Ag1B Ag10 158.7(4)
N12 Ag1B Ag10 93.7(6)
S3 Ag1B Ag10 50.45(10)
S8 Ag1B Ag10 83.20(10)
O20 Ag1B Ag9 134.1(4)
N12 Ag1B Ag9 67.7(5)
S3 Ag1B Ag9 111.10(11)
S8 Ag1B Ag9 50.83(10)
Ag10 Ag1B Ag9 60.72(5)
O20 Ag1B Ag19 114.2(4)
N12 Ag1B Ag19 156.8(5)
S3 Ag1B Ag19 78.83(11)
S8 Ag1B Ag19 47.95(10)
Ag10 Ag1B Ag19 76.74(5)
Ag9 Ag1B Ag19 89.36(5)
O20 Ag1B Ag11 82.7(4)
N12 Ag1B Ag11 146.2(5)
S3 Ag1B Ag11 48.55(10)
S8 Ag1B Ag11 103.21(11)
Ag10 Ag1B Ag11 89.70(5)
Ag9 Ag1B Ag11 140.04(6)
Ag19 Ag1B Ag11 56.00(4)
O10 Ag1C N11 82.2(6)
O10 Ag1C S1 120.2(5)
N11 Ag1C S1 110.7(5)
O10 Ag1C S6 110.4(5)
N11 Ag1C S6 108.5(5)
S1 Ag1C S6 118.47(14)
O10 Ag1C Ag17 154.7(5)
N11 Ag1C Ag17 88.5(5)
S1 Ag1C Ag17 85.00(10)
S6 Ag1C Ag17 50.81(10)
O10 Ag1C Ag15 131.7(4)
N11 Ag1C Ag15 64.5(5)
S1 Ag1C Ag15 52.02(10)
S6 Ag1C Ag15 112.72(11)
Ag17 Ag1C Ag15 61.96(5)
O10 Ag1C Ag7 117.0(4)
N11 Ag1C Ag7 155.5(5)
S1 Ag1C Ag7 47.50(10)
S6 Ag1C Ag7 80.19(10)
Ag17 Ag1C Ag7 79.49(5)
Ag15 Ag1C Ag7 91.03(5)
O10 Ag1C Ag1A 86.3(4)
N11 Ag1C Ag1A 146.2(5)
S1 Ag1C Ag1A 102.59(11)
S6 Ag1C Ag1A 47.10(10)
Ag17 Ag1C Ag1A 88.66(5)
Ag15 Ag1C Ag1A 140.16(6)
Ag7 Ag1C Ag1A 55.49(4)
S1 Ag4 S2 159.43(15)
S1 Ag4 O2 95.1(4)
S2 Ag4 O2 98.5(4)
S1 Ag4 O4A 84.3(5)
S2 Ag4 O4A 111.1(5)
O2 Ag4 O4A 89.4(7)
S1 Ag4 Ag15 52.73(11)
S2 Ag4 Ag15 112.45(11)
O2 Ag4 Ag15 87.5(3)
O4A Ag4 Ag15 136.4(5)
S1 Ag4 Ag13 111.31(12)
S2 Ag4 Ag13 53.81(10)
O2 Ag4 Ag13 89.4(4)
O4A Ag4 Ag13 164.4(5)
Ag15 Ag4 Ag13 59.12(4)
S2 Ag5 S3 160.79(15)
S2 Ag5 Ag11 114.98(11)
S3 Ag5 Ag11 52.06(11)
S2 Ag5 Ag12 49.40(10)
S3 Ag5 Ag12 118.31(11)
Ag11 Ag5 Ag12 66.56(5)
S4 Ag6 S5 156.13(16)
S4 Ag6 O1 108.5(5)
S5 Ag6 O1 88.7(4)
S4 Ag6 Ag14 109.80(12)
S5 Ag6 Ag14 52.79(10)
O1 Ag6 Ag14 88.3(3)
S4 Ag6 Ag8 52.52(11)
S5 Ag6 Ag8 110.68(11)
O1 Ag6 Ag8 96.2(5)
Ag14 Ag6 Ag8 58.30(4)
S4 Ag6 Ag10 46.36(11)
S5 Ag6 Ag10 157.46(12)
O1 Ag6 Ag10 76.4(4)
Ag14 Ag6 Ag10 141.39(6)
Ag8 Ag6 Ag10 87.97(5)
S4 Ag6 Ag7 157.09(12)
S5 Ag6 Ag7 46.67(10)
O1 Ag6 Ag7 59.2(5)
Ag14 Ag6 Ag7 90.00(5)
Ag8 Ag6 Ag7 141.83(6)
Ag10 Ag6 Ag7 110.79(5)
S1 Ag7 S5 161.05(16)
S1 Ag7 Ag1A 114.14(12)
S5 Ag7 Ag1A 52.41(11)
S1 Ag7 Ag1C 50.68(11)
S5 Ag7 Ag1C 115.87(12)
Ag1A Ag7 Ag1C 63.95(5)
S1 Ag7 Ag6 151.59(12)
S5 Ag7 Ag6 47.35(11)
Ag1A Ag7 Ag6 88.50(5)
Ag1C Ag7 Ag6 143.40(6)
O24 Ag8 O23 90.7(5)
O24 Ag8 S4 107.2(4)
O23 Ag8 S4 105.4(3)
O24 Ag8 S7 116.0(4)
O23 Ag8 S7 112.0(4)
S4 Ag8 S7 120.99(14)
O24 Ag8 Ag14 75.2(4)
O23 Ag8 Ag14 146.3(3)
S4 Ag8 Ag14 107.99(11)
S7 Ag8 Ag14 52.54(10)
O24 Ag8 Ag20 166.1(3)
O23 Ag8 Ag20 95.1(4)
S4 Ag8 Ag20 83.53(11)
S7 Ag8 Ag20 50.02(10)
Ag14 Ag8 Ag20 93.18(5)
O24 Ag8 Ag9 135.0(3)
O23 Ag8 Ag9 63.6(3)
S4 Ag8 Ag9 52.97(10)
S7 Ag8 Ag9 108.00(11)
Ag14 Ag8 Ag9 144.99(5)
Ag20 Ag8 Ag9 58.65(4)
O24 Ag8 Ag6 102.0(4)
O23 Ag8 Ag6 154.0(3)
S4 Ag8 Ag6 49.24(11)
S7 Ag8 Ag6 82.94(10)
Ag14 Ag8 Ag6 59.73(4)
Ag20 Ag8 Ag6 77.99(5)
Ag9 Ag8 Ag6 91.94(5)
O22 Ag9 S8 130.3(4)
O22 Ag9 S4 107.0(3)
S8 Ag9 S4 121.70(15)
O22 Ag9 Ag20 131.6(4)
S8 Ag9 Ag20 51.64(11)
S4 Ag9 Ag20 84.66(11)
O22 Ag9 Ag8 89.1(3)
S8 Ag9 Ag8 111.87(12)
S4 Ag9 Ag8 52.68(11)
Ag20 Ag9 Ag8 60.65(4)
O22 Ag9 Ag1B 123.7(3)
S8 Ag9 Ag1B 52.25(11)
S4 Ag9 Ag1B 107.07(11)
Ag20 Ag9 Ag1B 94.92(5)
Ag8 Ag9 Ag1B 146.97(6)
O22 Ag9 Ag10 142.8(4)
S8 Ag9 Ag10 82.95(10)
S4 Ag9 Ag10 49.05(10)
Ag20 Ag9 Ag10 79.84(5)
Ag8 Ag9 Ag10 92.80(5)
Ag1B Ag9 Ag10 59.14(4)
S4 Ag10 S3 159.89(16)
S4 Ag10 O3 112.0(5)
S3 Ag10 O3 83.3(4)
S4 Ag10 Ag1B 111.72(12)
S3 Ag10 Ag1B 52.91(11)
O3 Ag10 Ag1B 91.1(4)
S4 Ag10 Ag9 52.81(11)
S3 Ag10 Ag9 112.98(11)
O3 Ag10 Ag9 101.3(5)
Ag1B Ag10 Ag9 60.14(5)
S4 Ag10 Ag6 46.54(11)
S3 Ag10 Ag6 153.56(12)
O3 Ag10 Ag6 75.9(4)
Ag1B Ag10 Ag6 142.01(6)
Ag9 Ag10 Ag6 87.23(5)
O18 Ag11 S3 122.6(4)
O18 Ag11 S9 111.3(4)
S3 Ag11 S9 121.20(14)
O18 Ag11 O19 78.0(6)
S3 Ag11 O19 108.3(4)
S9 Ag11 O19 103.6(4)
O18 Ag11 Ag5 123.3(4)
S3 Ag11 Ag5 51.42(10)
S9 Ag11 Ag5 81.15(10)
O19 Ag11 Ag5 155.4(4)
O18 Ag11 Ag19 152.4(4)
S3 Ag11 Ag19 83.62(11)
S9 Ag11 Ag19 50.75(10)
O19 Ag11 Ag19 86.1(4)
Ag5 Ag11 Ag19 78.39(5)
O18 Ag11 Ag1B 126.5(4)
S3 Ag11 Ag1B 49.86(10)
S9 Ag11 Ag1B 112.39(11)
O19 Ag11 Ag1B 63.1(4)
Ag5 Ag11 Ag1B 92.67(5)
Ag19 Ag11 Ag1B 61.99(5)
O29B Ag12 S9 103.3(10)
O29A Ag12 S9 127.7(6)
O29B Ag12 S2 132.3(9)
O29A Ag12 S2 115.2(6)
S9 Ag12 S2 115.39(13)
O29B Ag12 Ag13 86.3(9)
O29A Ag12 Ag13 86.4(5)
S9 Ag12 Ag13 113.97(11)
S2 Ag12 Ag13 53.63(10)
O29B Ag12 Ag18 101.1(10)
O29A Ag12 Ag18 124.1(6)
S9 Ag12 Ag18 51.11(10)
S2 Ag12 Ag18 83.89(10)
Ag13 Ag12 Ag18 62.88(4)
O29B Ag12 Ag5 177.1(10)
O29A Ag12 Ag5 154.7(6)
S9 Ag12 Ag5 75.91(10)
S2 Ag12 Ag5 46.77(10)
Ag13 Ag12 Ag5 91.45(5)
Ag18 Ag12 Ag5 76.17(5)
O28 Ag13 O27 84.9(5)
O28 Ag13 S10 111.6(4)
O27 Ag13 S10 108.3(4)
O28 Ag13 S2 110.9(4)
O27 Ag13 S2 114.4(4)
S10 Ag13 S2 121.00(14)
O28 Ag13 Ag15 137.0(3)
O27 Ag13 Ag15 67.4(3)
S10 Ag13 Ag15 53.52(10)
S2 Ag13 Ag15 110.39(10)
O28 Ag13 Ag12 72.4(3)
O27 Ag13 Ag12 143.8(4)
S10 Ag13 Ag12 106.13(11)
S2 Ag13 Ag12 52.96(10)
Ag15 Ag13 Ag12 146.25(6)
O28 Ag13 Ag4 161.2(4)
O27 Ag13 Ag4 99.1(4)
S10 Ag13 Ag4 84.77(10)
S2 Ag13 Ag4 50.74(10)
Ag15 Ag13 Ag4 60.10(4)
Ag12 Ag13 Ag4 94.62(5)
O28 Ag13 Ag18 105.8(4)
O27 Ag13 Ag18 157.3(4)
S10 Ag13 Ag18 49.29(10)
S2 Ag13 Ag18 80.93(10)
Ag15 Ag13 Ag18 92.08(5)
Ag12 Ag13 Ag18 58.64(4)
Ag4 Ag13 Ag18 77.34(5)
O25 Ag14 S7 120.1(4)
O25 Ag14 S5 114.0(4)
S7 Ag14 S5 120.69(14)
O25 Ag14 Ag8 84.5(4)
S7 Ag14 Ag8 53.84(10)
S5 Ag14 Ag8 112.69(11)
O25 Ag14 Ag6 113.7(4)
S7 Ag14 Ag6 85.05(10)
S5 Ag14 Ag6 51.14(10)
Ag8 Ag14 Ag6 61.97(4)
O25 Ag14 Ag16 163.9(4)
S7 Ag14 Ag16 48.50(10)
S5 Ag14 Ag16 81.58(10)
Ag8 Ag14 Ag16 93.43(5)
Ag6 Ag14 Ag16 78.93(5)
O25 Ag14 Ag1A 130.8(4)
S7 Ag14 Ag1A 103.69(11)
S5 Ag14 Ag1A 49.09(11)
Ag8 Ag14 Ag1A 143.10(5)
Ag6 Ag14 Ag1A 89.89(5)
Ag16 Ag14 Ag1A 55.83(4)
O26 Ag15 S1 124.4(4)
O26 Ag15 S10 112.0(4)
S1 Ag15 S10 122.11(14)
O26 Ag15 Ag13 90.0(4)
S1 Ag15 Ag13 111.50(12)
S10 Ag15 Ag13 53.64(10)
O26 Ag15 Ag4 128.2(5)
S1 Ag15 Ag4 51.26(11)
S10 Ag15 Ag4 85.27(11)
Ag13 Ag15 Ag4 60.78(4)
O26 Ag15 Ag1C 122.4(4)
S1 Ag15 Ag1C 53.15(11)
S10 Ag15 Ag1C 106.74(11)
Ag13 Ag15 Ag1C 147.64(6)
Ag4 Ag15 Ag1C 95.28(5)
O26 Ag15 Ag17 147.8(4)
S1 Ag15 Ag17 83.49(10)
S10 Ag15 Ag17 49.24(10)
Ag13 Ag15 Ag17 93.99(5)
Ag4 Ag15 Ag17 80.59(5)
Ag1C Ag15 Ag17 58.65(5)
S7 Ag16 S6 159.65(15)
S7 Ag16 O1 88.7(4)
S6 Ag16 O1 105.6(5)
S7 Ag16 Ag1A 112.77(11)
S6 Ag16 Ag1A 52.27(11)
O1 Ag16 Ag1A 96.4(5)
S7 Ag16 Ag14 50.47(10)
S6 Ag16 Ag14 114.97(12)
O1 Ag16 Ag14 86.1(3)
Ag1A Ag16 Ag14 63.05(4)
S7 Ag16 Ag17 154.12(12)
S6 Ag16 Ag17 46.23(10)
O1 Ag16 Ag17 73.5(4)
Ag1A Ag16 Ag17 88.28(5)
Ag14 Ag16 Ag17 142.90(6)
S10 Ag17 S6 160.21(16)
S10 Ag17 O2 81.8(4)
S6 Ag17 O2 113.3(4)
S10 Ag17 Ag1C 110.55(12)
S6 Ag17 Ag1C 54.30(11)
O2 Ag17 Ag1C 106.4(4)
S10 Ag17 Ag15 52.40(11)
S6 Ag17 Ag15 113.64(12)
O2 Ag17 Ag15 86.4(3)
Ag1C Ag17 Ag15 59.39(5)
S10 Ag17 Ag18 46.95(11)
S6 Ag17 Ag18 152.83(12)
O2 Ag17 Ag18 47.4(4)
Ag1C Ag17 Ag18 140.63(6)
Ag15 Ag17 Ag18 86.73(5)
S10 Ag17 Ag16 153.49(12)
S6 Ag17 Ag16 46.30(11)
O2 Ag17 Ag16 77.5(3)
Ag1C Ag17 Ag16 91.26(5)
Ag15 Ag17 Ag16 140.94(6)
Ag18 Ag17 Ag16 106.55(5)
S9 Ag18 S10 156.79(15)
S9 Ag18 O2 116.5(4)
S10 Ag18 O2 82.1(4)
S9 Ag18 Ag12 53.39(10)
S10 Ag18 Ag12 108.33(11)
O2 Ag18 Ag12 111.4(4)
S9 Ag18 Ag13 111.85(11)
S10 Ag18 Ag13 51.73(11)
O2 Ag18 Ag13 88.5(3)
Ag12 Ag18 Ag13 58.49(4)
S9 Ag18 Ag19 47.22(10)
S10 Ag18 Ag19 155.94(11)
O2 Ag18 Ag19 79.6(3)
Ag12 Ag18 Ag19 92.89(5)
Ag13 Ag18 Ag19 142.37(6)
S9 Ag18 Ag17 156.93(11)
S10 Ag18 Ag17 46.26(10)
O2 Ag18 Ag17 48.4(4)
Ag12 Ag18 Ag17 142.66(6)
Ag13 Ag18 Ag17 87.08(5)
Ag19 Ag18 Ag17 109.71(5)
S9 Ag19 S8 158.17(16)
S9 Ag19 O3 100.3(5)
S8 Ag19 O3 94.0(4)
S9 Ag19 Ag11 52.61(11)
S8 Ag19 Ag11 111.15(13)
O3 Ag19 Ag11 91.1(4)
S9 Ag19 Ag1B 114.26(12)
S8 Ag19 Ag1B 49.98(12)
O3 Ag19 Ag1B 86.3(4)
Ag11 Ag19 Ag1B 62.01(5)
S9 Ag19 Ag18 47.26(10)
S8 Ag19 Ag18 154.53(12)
O3 Ag19 Ag18 71.5(4)
Ag11 Ag19 Ag18 90.45(5)
Ag1B Ag19 Ag18 144.57(6)
S9 Ag19 Ag20 155.17(12)
S8 Ag19 Ag20 46.66(11)
O3 Ag19 Ag20 65.3(5)
Ag11 Ag19 Ag20 142.03(6)
Ag1B Ag19 Ag20 86.03(5)
Ag18 Ag19 Ag20 107.90(5)
S7 Ag20 S8 159.74(15)
S7 Ag20 Ag9 113.46(11)
S8 Ag20 Ag9 52.83(11)
S7 Ag20 Ag8 53.52(10)
S8 Ag20 Ag8 113.10(12)
Ag9 Ag20 Ag8 60.70(4)
S7 Ag20 Ag19 153.08(11)
S8 Ag20 Ag19 46.96(10)
Ag9 Ag20 Ag19 89.68(5)
Ag8 Ag20 Ag19 142.88(6)
N8 Ag21 N7 169.7(7)
N10A Ag22 N9 163.1(9)
N9 Ag22 N10B 174.1(14)
O1 C1 O2 123.7(19)
O1 C1 O3 120.2(19)
O2 C1 O3 116.0(17)
C5 C2 C3 117.3(19)
C5 C2 C4 105.2(17)
C3 C2 C4 107.2(17)
C5 C2 S2 108.6(12)
C3 C2 S2 108.2(13)
C4 C2 S2 110.1(14)
C8 C6 C7 117(2)
C8 C6 C9 104.5(14)
C7 C6 C9 103.6(14)
C8 C6 S1 109.7(17)
C7 C6 S1 113.3(13)
C9 C6 S1 108.4(12)
C13 C10 C11 117.2(19)
C13 C10 C12 103.5(19)
C11 C10 C12 112.0(17)
C13 C10 S5 109.3(14)
C11 C10 S5 109.9(15)
C12 C10 S5 104.0(13)
C17 C14 C15 115.0(18)
C17 C14 C16 117.0(18)
C15 C14 C16 101.9(18)
C17 C14 S4 107.3(14)
C15 C14 S4 105.8(12)
C16 C14 S4 109.2(13)
C20 C18 C21 111.3(19)
C20 C18 C19 112.9(16)
C21 C18 C19 108.6(17)
C20 C18 S3 107.3(11)
C21 C18 S3 106.6(12)
C19 C18 S3 109.9(11)
C23 C22 C24 114(2)
C23 C22 C25 117(2)
C24 C22 C25 104(2)
C23 C22 S6 108.2(19)
C24 C22 S6 105.3(15)
C25 C22 S6 107.5(16)
C27 C26 C29 111(2)
C27 C26 C28 106.6(15)
C29 C26 C28 106.9(14)
C27 C26 S10 110.7(16)
C29 C26 S10 110.4(15)
C28 C26 S10 110.8(13)
C31 C30 C33 116.4(18)
C31 C30 C32 106.3(17)
C33 C30 C32 113.4(18)
C31 C30 S7 107.6(14)
C33 C30 S7 106.1(12)
C32 C30 S7 106.4(14)
C36 C34 C35 113(2)
C36 C34 C37 114(2)
C35 C34 C37 107(2)
C36 C34 S9 107.9(17)
C35 C34 S9 108.1(15)
C37 C34 S9 106.5(16)
C39B C38 C40B 111.0(15)
C41A C38 C39A 111.1(12)
C39B C38 C41B 111.2(16)
C40B C38 C41B 114.6(11)
C41A C38 C40A 112.7(11)
C39A C38 C40A 114.4(10)
C41A C38 S8 108.9(13)
C39B C38 S8 111(2)
C40B C38 S8 106(2)
C39A C38 S8 104.5(13)
C41B C38 S8 103(2)
C40A C38 S8 104.4(15)
O25 C42 O24 127.4(15)
O25 C42 C43 115.7(15)
O24 C42 C43 116.9(15)
N8 C43 C42 114.3(13)
N8 C43 C44 112.3(18)
C42 C43 C44 111.9(16)
C47 C45 N7 113.5(17)
C47 C45 C46 113.7(16)
N7 C45 C46 108.8(16)
O22 C46 O23 124.8(18)
O22 C46 C45 115.0(17)
O23 C46 C45 119.7(18)
O27 C48 O26 127.2(19)
O27 C48 C49 118(2)
O26 C48 C49 114(2)
C50 C49 C48 110(2)
C50 C49 N9 112(2)
C48 C49 N9 109(2)
O28 C51A O29A 125(3)
O28 C51A C52A 119(3)
O29A C51A C52A 111(3)
O28 C51B O29B 119(3)
O28 C51B C52B 121(4)
O29B C51B C52B 118(4)
N10A C52A C53A 103(2)
N10A C52A C51A 107(2)
C53A C52A C51A 116(2)
N10B C52B C51B 104(3)
N10B C52B C53B 136(4)
C51B C52B C53B 120(3)
N11 C54 C55 165(4)
N12 C56 C57 167(3)
O6A N1 O5A 107(2)
O6A N1 O4A 123(2)
O5A N1 O4A 129(2)
O4B N1 O5B 134(4)
O4B N1 O6B 106(4)
O5B N1 O6B 118(4)
O11 N3 O12 117.2(19)
O11 N3 O10 122.2(19)
O12 N3 O10 120.6(17)
O14 N4 O15 125.1(18)
O14 N4 O13 118.7(18)
O15 N4 O13 116.2(16)
O17 N5 O16 119.8(19)
O17 N5 O18 123.8(17)
O16 N5 O18 116.3(18)
O19 N6 O0AA 124(2)
O19 N6 O20 120(2)
O0AA N6 O20 116(2)
C45 N7 Ag21 115.0(12)
C43 N8 Ag21 115.0(12)
C49 N9 Ag22 116.7(14)
C52A N10A Ag22 105.6(18)
C52B N10B Ag22 129(3)
C54 N11 Ag1C 163(3)
C56 N12 Ag1B 165(2)
C1 O1 Ag16 129.6(13)
C1 O1 Ag6 123.9(13)
Ag16 O1 Ag6 106.5(5)
C1 O2 Ag18 120.7(13)
C1 O2 Ag17 123.1(13)
Ag18 O2 Ag17 84.2(5)
C1 O2 Ag4 117.5(12)
Ag18 O2 Ag4 101.3(5)
Ag17 O2 Ag4 103.7(5)
C1 O3 Ag10 127.7(13)
C1 O3 Ag19 118.0(13)
Ag10 O3 Ag19 105.2(6)
N1 O4A Ag4 124.6(17)
N3 O10 Ag1C 115.4(12)
N4 O13 Ag1A 116.2(12)
N5 O18 Ag11 109.9(12)
N6 O19 Ag11 136.9(18)
N6 O20 Ag1B 115.5(14)
C46 O22 Ag9 110.1(11)
C46 O23 Ag8 128.7(13)
C42 O24 Ag8 130.5(11)
C42 O25 Ag14 121.2(11)
C48 O26 Ag15 111.3(13)
C48 O27 Ag13 128.7(14)
C51A O28 Ag13 137.2(17)
C51B O28 Ag13 126(2)
C51A O29A Ag12 116.8(18)
C51B O29B Ag12 119(2)
C6 S1 Ag7 116.2(5)
C6 S1 Ag4 113.1(5)
Ag7 S1 Ag4 88.84(15)
C6 S1 Ag15 111.1(5)
Ag7 S1 Ag15 132.52(18)
Ag4 S1 Ag15 76.01(12)
C6 S1 Ag1C 115.4(5)
Ag7 S1 Ag1C 81.83(13)
Ag4 S1 Ag1C 129.63(18)
Ag15 S1 Ag1C 74.83(13)
C2 S2 Ag5 116.6(6)
C2 S2 Ag4 115.1(6)
Ag5 S2 Ag4 87.74(13)
C2 S2 Ag12 114.1(6)
Ag5 S2 Ag12 83.83(13)
Ag4 S2 Ag12 128.41(18)
C2 S2 Ag13 111.2(6)
Ag5 S2 Ag13 132.09(17)
Ag4 S2 Ag13 75.45(13)
Ag12 S2 Ag13 73.41(12)
C18 S3 Ag10 116.9(5)
C18 S3 Ag5 113.9(4)
Ag10 S3 Ag5 87.79(14)
C18 S3 Ag11 111.6(5)
Ag10 S3 Ag11 131.25(19)
Ag5 S3 Ag11 76.52(13)
C18 S3 Ag1B 112.3(4)
Ag10 S3 Ag1B 76.64(13)
Ag5 S3 Ag1B 133.45(18)
Ag11 S3 Ag1B 81.59(14)
C14 S4 Ag10 118.1(5)
C14 S4 Ag6 115.0(5)
Ag10 S4 Ag6 87.10(15)
C14 S4 Ag8 111.3(6)
Ag10 S4 Ag8 130.12(19)
Ag6 S4 Ag8 78.24(14)
C14 S4 Ag9 116.2(6)
Ag10 S4 Ag9 78.14(13)
Ag6 S4 Ag9 127.64(19)
Ag8 S4 Ag9 74.35(13)
C10 S5 Ag7 116.6(7)
C10 S5 Ag6 116.3(6)
Ag7 S5 Ag6 85.98(14)
C10 S5 Ag1A 114.4(6)
Ag7 S5 Ag1A 76.93(13)
Ag6 S5 Ag1A 129.02(18)
C10 S5 Ag14 110.7(7)
Ag7 S5 Ag14 132.58(18)
Ag6 S5 Ag14 76.07(13)
Ag1A S5 Ag14 81.19(14)
C22 S6 Ag17 115.9(9)
C22 S6 Ag16 115.6(8)
Ag17 S6 Ag16 87.47(15)
C22 S6 Ag1A 112.7(9)
Ag17 S6 Ag1A 131.16(18)
Ag16 S6 Ag1A 76.29(13)
C22 S6 Ag1C 111.0(8)
Ag17 S6 Ag1C 74.88(12)
Ag16 S6 Ag1C 133.37(18)
Ag1A S6 Ag1C 83.61(15)
C30 S7 Ag20 116.4(6)
C30 S7 Ag16 116.9(6)
Ag20 S7 Ag16 88.56(14)
C30 S7 Ag14 113.5(6)
Ag20 S7 Ag14 128.18(17)
Ag16 S7 Ag14 81.04(13)
C30 S7 Ag8 111.1(6)
Ag20 S7 Ag8 76.46(13)
Ag16 S7 Ag8 131.49(17)
Ag14 S7 Ag8 73.61(12)
C38 S8 Ag20 111.2(5)
C38 S8 Ag19 116.2(5)
Ag20 S8 Ag19 86.38(15)
C38 S8 Ag9 112.6(5)
Ag20 S8 Ag9 75.52(12)
Ag19 S8 Ag9 131.24(18)
C38 S8 Ag1B 116.9(5)
Ag20 S8 Ag1B 130.68(18)
Ag19 S8 Ag1B 82.07(13)
Ag9 S8 Ag1B 76.92(14)
C34 S9 Ag19 114.0(6)
C34 S9 Ag18 112.0(7)
Ag19 S9 Ag18 85.52(13)
C34 S9 Ag11 115.1(7)
Ag19 S9 Ag11 76.63(13)
Ag18 S9 Ag11 132.83(17)
C34 S9 Ag12 109.3(6)
Ag19 S9 Ag12 136.60(17)
Ag18 S9 Ag12 75.50(12)
Ag11 S9 Ag12 88.21(14)
C26 S10 Ag17 117.7(5)
C26 S10 Ag18 117.8(5)
Ag17 S10 Ag18 86.80(14)
C26 S10 Ag15 114.5(5)
Ag17 S10 Ag15 78.36(13)
Ag18 S10 Ag15 126.59(17)
C26 S10 Ag13 111.4(5)
Ag17 S10 Ag13 129.87(18)
Ag18 S10 Ag13 78.97(13)
Ag15 S10 Ag13 72.84(12)
O7B N2 O9B 116(3)
O8A N2 O9A 125(2)
O8A N2 O7A 129(3)
O9A N2 O7A 106(3)
O7B N2 O8B 128(2)
O9B N2 O8B 115(2)
O36 N14 O37 121.4(18)
O36 N14 O38 121.1(19)
O37 N14 O38 117.1(17)

loop_
_geom_bond_atom_site_label_1
_geom_bond_atom_site_label_2
_geom_bond_distance
Ag1 O46 2.21(6)
Ag1 N17 2.48(7)
Ag1 S11 2.645(17)
Ag1 S17 2.702(14)
Ag1 Ag24 2.887(9)
Ag1 Ag30 2.990(19)
Ag2 S14 2.393(7)
Ag2 S13 2.410(6)
Ag2 O32 2.51(2)
Ag2 Ag34 2.989(10)
Ag2 Ag33 3.142(8)
Ag2 Ag26 3.182(6)
Ag3 S17 2.406(8)
Ag3 S16 2.441(7)
Ag3 O30 2.489(17)
Ag3 Ag43 2.909(14)
Ag3 Ag29 3.149(6)
Ag23 S11 2.425(6)
Ag23 S15 2.439(5)
Ag23 O30 2.465(15)
Ag23 Ag28 3.034(2)
Ag23 Ag29 3.099(3)
Ag23 Ag24 3.353(2)
Ag24 S11 2.417(5)
Ag24 S12 2.425(5)
Ag24 Ag30 3.177(2)
Ag24 Ag43 3.201(9)
Ag24 Ag25 3.347(2)
Ag25 S13 2.420(6)
Ag25 S12 2.427(5)
Ag25 O31 2.478(15)
Ag25 Ag32 3.064(2)
Ag25 Ag31 3.069(2)
Ag25 Ag44 3.11(2)
Ag26 S15 2.415(5)
Ag26 S14 2.465(6)
Ag26 Ag44 2.968(11)
Ag26 Ag35 3.111(3)
Ag26 Ag27 3.349(2)
Ag27 O54 2.350(17)
Ag27 O39 2.429(18)
Ag27 S15 2.520(5)
Ag27 S20 2.581(5)
Ag27 Ag39 3.005(2)
Ag27 Ag28 3.052(2)
Ag27 Ag35 3.263(3)
Ag28 O53 2.333(18)
Ag28 O52 2.383(16)
Ag28 S16 2.561(4)
Ag28 S15 2.569(5)
Ag28 Ag29 3.076(2)
Ag28 Ag39 3.129(2)
Ag29 O51 2.09(2)
Ag29 S11 2.508(6)
Ag29 S16 2.569(6)
Ag29 Ag43 3.045(9)
Ag30 O45 2.22(5)
Ag30 S12 2.529(5)
Ag30 S17 2.561(5)
Ag30 Ag36 3.029(2)
Ag30 Ag31 3.135(2)
Ag31 O58 2.227(16)
Ag31 O49 2.47(2)
Ag31 S12 2.512(5)
Ag31 S18 2.512(5)
Ag31 Ag32 3.090(2)
Ag31 Ag36 3.219(2)
Ag32 O56 2.343(16)
Ag32 O57 2.368(15)
Ag32 S18 2.541(5)
Ag32 S13 2.584(5)
Ag32 Ag33 3.039(2)
Ag32 Ag37 3.136(2)
Ag33 O55 2.296(12)
Ag33 S19 2.518(5)
Ag33 S13 2.599(5)
Ag33 Ag37 2.965(2)
Ag33 Ag34 3.142(3)
Ag34 O43 2.36(3)
Ag34 N23 2.43(2)
Ag34 S14 2.496(6)
Ag34 S19 2.516(5)
Ag35 O42 2.43(3)
Ag35 S20 2.456(6)
Ag35 S14 2.488(6)
Ag35 O40 2.496(19)
Ag35 Ag38 3.285(3)
Ag36 S17 2.436(5)
Ag36 S18 2.453(5)
Ag36 O31 2.470(14)
Ag36 Ag37 3.320(2)
Ag36 Ag42 3.33(4)
Ag37 S18 2.450(5)
Ag37 S19 2.452(5)
Ag37 Ag38 3.314(2)
Ag38 O32 2.425(17)
Ag38 S19 2.443(5)
Ag38 S20 2.456(5)
Ag38 Ag39 3.297(2)
Ag39 S16 2.420(6)
Ag39 S20 2.432(5)
Ag39 Ag42 3.13(5)
Ag40 N19 2.12(2)
Ag40 N20 2.256(15)
Ag40 O53 2.536(16)
Ag41 N21 2.17(2)
Ag41 N22 2.39(4)
Ag42 O30 2.34(4)
Ag42 S16 2.42(4)
Ag42 S17 2.59(4)
Ag43 S17 2.516(6)
Ag43 S11 2.574(7)
Ag44 O33 2.45(5)
Ag44 S13 2.462(13)
Ag44 O32 2.52(2)
Ag44 S14 2.74(3)
C1CA C4CA 1.551(14)
C4CA N23 1.212(14)
C58 O31 1.19(2)
C58 O30 1.22(2)
C58 O32 1.32(3)
C59 C60 1.51(3)
C59 C61 1.52(3)
C59 C62 1.55(3)
C59 S19 1.859(17)
C63 C64 1.45(3)
C63 C66 1.50(3)
C63 C65 1.60(3)
C63 S18 1.865(17)
C67 C69 1.40(3)
C67 C68 1.58(3)
C67 C70 1.58(3)
C67 S17 1.84(2)
C71 C73 1.42(3)
C71 C72 1.45(3)
C71 C74 1.51(4)
C71 S16 1.860(19)
C75 C77 1.40(3)
C75 C78 1.56(3)
C75 C76 1.58(3)
C75 S20 1.872(18)
C79 C81 1.46(4)
C79 C82 1.46(3)
C79 C80 1.58(3)
C79 S14 1.90(2)
C83 C86 1.47(3)
C83 C84 1.49(3)
C83 C85 1.53(3)
C83 S15 1.869(17)
C87 C88 1.49(2)
C87 C90 1.49(2)
C87 C89 1.49(2)
C87 S11 1.88(2)
C91 C93 1.462(18)
C91 C94 1.469(19)
C91 C92 1.474(19)
C91 S12 1.852(19)
C95 C96B 1.56(2)
C95 C96A 1.558(19)
C95 C98A 1.558(19)
C95 C98B 1.56(2)
C95 C97B 1.561(19)
C95 C97A 1.564(19)
C95 S13 1.859(18)
C99 O51 1.09(3)
C99 O52 1.26(3)
C99 C100 1.54(3)
C100 N19 1.51(3)
C100 C101 1.56(4)
C102 O54 1.13(3)
C102 O53 1.31(3)
C102 C103 1.51(3)
C103 N20 1.423(13)
C103 C104 1.54(3)
C105 O55 1.20(3)
C105 O56 1.24(3)
C105 C106 1.69(4)
C106 N21 1.441(13)
C106 C107 1.62(4)
C108 O57 1.18(3)
C108 O58 1.27(3)
C108 C109 1.59(4)
C109 N22 1.486(14)
C109 C110 1.51(5)
N13 O35 1.17(3)
N13 O34 1.20(2)
N13 O33 1.23(3)
N15 O41 1.19(2)
N15 O40 1.20(2)
N15 O39 1.22(3)
N16 O44 1.264(14)
N16 O43 1.264(14)
N16 O42 1.46(4)
N17 O45 1.30(4)
N17 O46 1.30(4)
N17 O47 1.400(14)
N18 O50 1.223(15)
N18 O49 1.229(15)
N18 O48 1.231(14)
Ag1A O13 2.342(14)
Ag1A S6 2.471(4)
Ag1A S5 2.501(5)
Ag1A Ag16 3.035(2)
Ag1A Ag7 3.074(2)
Ag1A Ag14 3.270(2)
Ag1A Ag1C 3.352(2)
Ag1B O20 2.371(14)
Ag1B N12 2.42(2)
Ag1B S3 2.536(4)
Ag1B S8 2.536(5)
Ag1B Ag10 3.093(2)
Ag1B Ag9 3.1248(19)
Ag1B Ag19 3.280(2)
Ag1B Ag11 3.281(2)
Ag1C O10 2.334(15)
Ag1C N11 2.453(17)
Ag1C S1 2.539(5)
Ag1C S6 2.556(5)
Ag1C Ag17 3.039(2)
Ag1C Ag15 3.062(2)
Ag1C Ag7 3.249(2)
Ag4 S1 2.451(5)
Ag4 S2 2.456(4)
Ag4 O2 2.570(15)
Ag4 O4A 2.58(2)
Ag4 Ag15 3.050(2)
Ag4 Ag13 3.0702(18)
Ag5 S2 2.435(4)
Ag5 S3 2.464(4)
Ag5 Ag11 3.065(2)
Ag5 Ag12 3.3228(19)
Ag6 S4 2.433(5)
Ag6 S5 2.468(5)
Ag6 O1 2.519(15)
Ag6 Ag14 3.0763(19)
Ag6 Ag8 3.1443(19)
Ag6 Ag10 3.347(2)
Ag6 Ag7 3.347(2)
Ag7 S1 2.420(4)
Ag7 S5 2.441(4)
Ag8 O24 2.312(12)
Ag8 O23 2.446(13)
Ag8 S4 2.549(5)
Ag8 S7 2.551(4)
Ag8 Ag14 3.0309(19)
Ag8 Ag20 3.0841(18)
Ag8 Ag9 3.0856(19)
Ag9 O22 2.298(11)
Ag9 S8 2.487(4)
Ag9 S4 2.558(5)
Ag9 Ag20 3.022(2)
Ag9 Ag10 3.143(2)
Ag10 S4 2.425(5)
Ag10 S3 2.451(4)
Ag10 O3 2.478(16)
Ag11 O18 2.339(13)
Ag11 S3 2.486(4)
Ag11 S9 2.516(5)
Ag11 O19 2.540(15)
Ag11 Ag19 3.080(2)
Ag12 O29B 2.19(3)
Ag12 O29A 2.26(2)
Ag12 S9 2.530(4)
Ag12 S2 2.538(4)
Ag12 Ag13 3.0469(19)
Ag12 Ag18 3.0519(19)
Ag13 O28 2.324(11)
Ag13 O27 2.371(13)
Ag13 S10 2.545(4)
Ag13 S2 2.560(4)
Ag13 Ag15 3.0190(19)
Ag13 Ag18 3.1810(19)
Ag14 O25 2.258(12)
Ag14 S7 2.508(4)
Ag14 S5 2.524(4)
Ag14 Ag16 3.2120(18)
Ag15 O26 2.204(14)
Ag15 S1 2.501(4)
Ag15 S10 2.540(4)
Ag15 Ag17 3.141(2)
Ag16 S7 2.435(4)
Ag16 S6 2.443(5)
Ag16 O1 2.470(14)
Ag16 Ag17 3.3754(19)
Ag17 S10 2.429(4)
Ag17 S6 2.440(4)
Ag17 O2 2.522(17)
Ag17 Ag18 3.3568(19)
Ag18 S9 2.454(4)
Ag18 S10 2.457(5)
Ag18 O2 2.483(17)
Ag18 Ag19 3.3305(19)
Ag19 S9 2.452(4)
Ag19 S8 2.459(4)
Ag19 O3 2.507(17)
Ag19 Ag20 3.3584(18)
Ag20 S7 2.431(4)
Ag20 S8 2.447(5)
Ag21 N8 2.188(15)
Ag21 N7 2.190(16)
Ag22 N10A 2.02(3)
Ag22 N9 2.14(2)
Ag22 N10B 2.33(5)
C1 O1 1.17(2)
C1 O2 1.28(2)
C1 O3 1.33(2)
C2 C5 1.51(3)
C2 C3 1.54(3)
C2 C4 1.57(3)
C2 S2 1.824(19)
C6 C8 1.463(17)
C6 C7 1.471(16)
C6 C9 1.479(17)
C6 S1 1.856(18)
C10 C13 1.45(3)
C10 C11 1.46(3)
C10 C12 1.58(3)
C10 S5 1.866(18)
C14 C17 1.515(16)
C14 C15 1.523(16)
C14 C16 1.527(16)
C14 S4 1.895(19)
C18 C20 1.529(15)
C18 C21 1.530(16)
C18 C19 1.536(15)
C18 S3 1.863(15)
C22 C23 1.46(3)
C22 C24 1.50(3)
C22 C25 1.50(4)
C22 S6 1.85(2)
C26 C27 1.436(18)
C26 C29 1.438(18)
C26 C28 1.442(18)
C26 S10 1.836(16)
C30 C31 1.48(3)
C30 C33 1.53(3)
C30 C32 1.56(3)
C30 S7 1.888(17)
C34 C36 1.46(3)
C34 C35 1.48(3)
C34 C37 1.49(3)
C34 S9 1.880(18)
C38 C41A 1.508(17)
C38 C39B 1.512(18)
C38 C40B 1.512(18)
C38 C39A 1.513(17)
C38 C41B 1.517(18)
C38 C40A 1.518(17)
C38 S8 1.879(18)
C42 O25 1.24(2)
C42 O24 1.26(2)
C42 C43 1.52(2)
C43 N8 1.42(2)
C43 C44 1.52(3)
C45 C47 1.44(3)
C45 N7 1.50(3)
C45 C46 1.50(2)
C46 O22 1.23(2)
C46 O23 1.26(2)
C48 O27 1.20(3)
C48 O26 1.29(3)
C48 C49 1.53(3)
C49 C50 1.52(4)
C49 N9 1.53(3)
C51A O28 1.17(3)
C51A O29A 1.35(4)
C51A C52A 1.58(4)
C51B O28 1.26(5)
C51B O29B 1.41(6)
C51B C52B 1.530(14)
C52A N10A 1.51(4)
C52A C53A 1.548(14)
C52B N10B 1.486(14)
C52B C53B 1.560(19)
C54 N11 1.07(3)
C54 C55 1.543(14)
C56 N12 1.11(3)
C56 C57 1.53(4)
N1 O4B 1.237(15)
N1 O6A 1.242(14)
N1 O5A 1.243(14)
N1 O4A 1.243(14)
N1 O5B 1.245(15)
N1 O6B 1.248(15)
N3 O11 1.23(2)
N3 O12 1.26(2)
N3 O10 1.27(2)
N4 O14 1.202(19)
N4 O15 1.23(2)
N4 O13 1.29(2)
N5 O17 1.24(2)
N5 O16 1.26(2)
N5 O18 1.26(2)
N6 O19 1.13(2)
N6 O0AA 1.25(3)
N6 O20 1.28(2)
N2 O8A 1.221(15)
N2 O7B 1.227(15)
N2 O9B 1.235(15)
N2 O9A 1.236(15)
N2 O7A 1.237(15)
N2 O8B 1.238(14)
N14 O36 1.18(2)
N14 O37 1.23(2)
N14 O38 1.24(2)

loop_
_platon_squeeze_void_nr
_platon_squeeze_void_average_x
_platon_squeeze_void_average_y
_platon_squeeze_void_average_z
_platon_squeeze_void_volume
_platon_squeeze_void_count_electrons
_platon_squeeze_void_content
1 0.753 -0.236 -0.228 927 280 ' '
2 0.212 0.021 0.477 8 1 ' '
3 0.247 0.264 0.228 926 280 ' '
4 0.789 0.517 0.524 7 1 ' '
